data_4134019
loop_
_publ_author_name
'Carsch, Kurtis M.'
'Lukens, James T.'
'DiMucci, Ida M.'
'Iovan, Diana A.'
'Zheng, Shao-Liang'
'Lancaster, Kyle M.'
'Betley, Theodore A.'

_publ_section_title
;
 Electronic Structures and Reactivity Profiles of Aryl Nitrenoid-Bridged
 Dicopper Complexes.
;
_journal_name_full 'Journal of the American Chemical Society'
_journal_paper_doi 10.1021/jacs.9b09616
_journal_year 2020
_chemical_formula_sum 'C59 H62 Cu2 F6 N6 O'
_chemical_formula_weight 1112.22
_chemical_name_systematic (tBudmx)Cu2(3,5-CF2C6H3)
_space_group_crystal_system orthorhombic
_space_group_IT_number 33
_space_group_name_Hall 'P 2c -2n'
_space_group_name_H-M_alt 'P n a 21'
_atom_sites_solution_hydrogens geom
_audit_creation_method SHELXL-2014/7
_cell_angle_alpha 90
_cell_angle_beta 90
_cell_angle_gamma 90
_cell_formula_units_Z 8
_cell_length_a 18.958(2)
_cell_length_b 13.0693(16)
_cell_length_c 43.638(5)
_cell_measurement_reflns_used 9918
_cell_measurement_temperature 100(2)
_cell_measurement_theta_max 24.98
_cell_measurement_theta_min 2.34
_cell_volume 10812(2)
_computing_cell_refinement 'SAINT 8.35A (Bruker-AXS, 2015)'
_computing_data_collection 'APEX3 v2016.1.0 (Bruker-AXS, 2016)'
_computing_data_reduction 'SAINT 8.35A (Bruker-AXS, 2015)'
_computing_molecular_graphics 'Bruker SHELXTL (Sheldrick, 2015)'
_computing_publication_material 'Bruker SHELXT (Sheldrick, 2015)'
_computing_structure_refinement 'SHELXL-2014/7 (Sheldrick, 2014)'
_computing_structure_solution 'SHELXT-2014 (Sheldrick, 2015)'
_diffrn_ambient_temperature 100(2)
_diffrn_measured_fraction_theta_full 0.992
_diffrn_measured_fraction_theta_max 0.992
_diffrn_measurement_device_type
;
Bruker APEXII CCD
;
_diffrn_radiation_type MoK\a
_diffrn_radiation_wavelength 0.71073
_diffrn_reflns_av_R_equivalents 0.0536
_diffrn_reflns_av_unetI/netI 0.0615
_diffrn_reflns_Laue_measured_fraction_full 0.992
_diffrn_reflns_Laue_measured_fraction_max 0.992
_diffrn_reflns_limit_h_max 22
_diffrn_reflns_limit_h_min -22
_diffrn_reflns_limit_k_max 15
_diffrn_reflns_limit_k_min -15
_diffrn_reflns_limit_l_max 51
_diffrn_reflns_limit_l_min -45
_diffrn_reflns_number 55688
_diffrn_reflns_point_group_measured_fraction_full 0.992
_diffrn_reflns_point_group_measured_fraction_max 0.992
_diffrn_reflns_theta_full 25.109
_diffrn_reflns_theta_max 25.109
_diffrn_reflns_theta_min 2.343
_diffrn_source 'fine-focus sealed tube'
_exptl_absorpt_coefficient_mu 0.854
_exptl_absorpt_correction_T_max 0.8012
_exptl_absorpt_correction_T_min 0.6497
_exptl_absorpt_correction_type multi-scan
_exptl_absorpt_process_details SADABS
_exptl_crystal_colour purple
_exptl_crystal_density_diffrn 1.367
_exptl_crystal_description plate
_exptl_crystal_F_000 4624
_exptl_crystal_size_max 0.344
_exptl_crystal_size_mid 0.237
_exptl_crystal_size_min 0.088
_refine_diff_density_max 0.835
_refine_diff_density_min -0.780
_refine_diff_density_rms 0.093
_refine_ls_abs_structure_details
;
 Refined as an inversion twin.
;
_refine_ls_abs_structure_Flack 0.656(19)
_refine_ls_extinction_method none
_refine_ls_goodness_of_fit_ref 1.038
_refine_ls_hydrogen_treatment constr
_refine_ls_matrix_type full
_refine_ls_number_parameters 1397
_refine_ls_number_reflns 16866
_refine_ls_number_restraints 277
_refine_ls_restrained_S_all 1.037
_refine_ls_R_factor_all 0.0865
_refine_ls_R_factor_gt 0.0538
_refine_ls_shift/su_max 0.001
_refine_ls_shift/su_mean 0.000
_refine_ls_structure_factor_coef Fsqd
_refine_ls_weighting_details 'w=1/[\s^2^(Fo^2^)+(0.0472P)^2^+31.0864P] where P=(Fo^2^+2Fc^2^)/3'
_refine_ls_weighting_scheme calc
_refine_ls_wR_factor_gt 0.1135
_refine_ls_wR_factor_ref 0.1329
_reflns_Friedel_coverage 0.972
_reflns_Friedel_fraction_full 0.992
_reflns_Friedel_fraction_max 0.992
_reflns_number_gt 12888
_reflns_number_total 16866
_reflns_threshold_expression 'I > 2\s(I)'
_cod_data_source_file ja9b09616_si_002.cif
_cod_data_source_block 6
_cod_database_code 4134019
_shelx_shelxl_version_number 2014/7
_shelx_space_group_comment
;
The symmetry employed for this shelxl refinement is uniquely defined
by the following loop, which should always be used as a source of
symmetry information in preference to the above space-group names.
They are only intended as comments.
;

loop_
_space_group_symop_operation_xyz
'x, y, z'
'-x, -y, z+1/2'
'x+1/2, -y+1/2, z'
'-x+1/2, y+1/2, z+1/2'

loop_
_atom_site_label
_atom_site_type_symbol
_atom_site_fract_x
_atom_site_fract_y
_atom_site_fract_z
_atom_site_U_iso_or_equiv
_atom_site_adp_type
_atom_site_occupancy
_atom_site_site_symmetry_order
_atom_site_calc_flag
_atom_site_refinement_flags_posn
_atom_site_refinement_flags_adp
_atom_site_refinement_flags_occupancy
_atom_site_disorder_assembly
_atom_site_disorder_group
Cu1A Cu 0.62309(6) 0.46512(8) 0.38936(3) 0.0232(3) Uani 1 1 d . . . . .
Cu2A Cu 0.51942(5) 0.61338(8) 0.37021(3) 0.0218(3) Uani 1 1 d . . . . .
F1A F 0.2833(4) 0.5876(7) 0.4361(2) 0.090(3) Uani 1 1 d . . . . .
F2A F 0.3416(5) 0.6441(7) 0.4741(2) 0.100(3) Uani 1 1 d . . . . .
F3A F 0.2784(5) 0.5090(8) 0.4790(3) 0.122(5) Uani 1 1 d . . . . .
F4A F 0.5252(5) 0.1946(6) 0.4611(2) 0.096(3) Uani 1 1 d . . . . .
F5A F 0.4761(5) 0.2560(5) 0.5013(2) 0.079(3) Uani 1 1 d . . . . .
F6A F 0.4164(4) 0.1762(5) 0.46875(19) 0.073(2) Uani 1 1 d . . . . .
O1A O 0.7178(3) 0.6254(4) 0.29707(14) 0.0198(14) Uani 1 1 d . . . . .
N1A N 0.7101(4) 0.5262(6) 0.40508(19) 0.0264(19) Uani 1 1 d . . . . .
N2A N 0.6710(4) 0.3935(5) 0.35685(18) 0.0230(18) Uani 1 1 d . . . . .
N3A N 0.5640(4) 0.7458(5) 0.3667(2) 0.021(2) Uani 1 1 d . . . . .
N4A N 0.4869(4) 0.6114(5) 0.32828(16) 0.0185(16) Uani 1 1 d . . . . .
N5A N 0.5329(4) 0.5080(5) 0.39656(18) 0.0235(18) Uani 1 1 d . . . . .
C1A C 0.7566(5) 0.5357(6) 0.3524(2) 0.023(2) Uani 1 1 d . . . . .
C2A C 0.7248(5) 0.4455(7) 0.3421(2) 0.024(2) Uani 1 1 d . . . . .
C3A C 0.7474(5) 0.3852(7) 0.3163(2) 0.027(2) Uani 1 1 d . . . . .
H3A H 0.7823 0.4036 0.3016 0.033 Uiso 1 1 calc R U . . .
C4A C 0.7095(5) 0.2970(7) 0.3169(2) 0.029(2) Uani 1 1 d . . . . .
H4A H 0.7139 0.2411 0.3032 0.035 Uiso 1 1 calc R U . . .
C5A C 0.6621(5) 0.3042(7) 0.3421(2) 0.027(2) Uani 1 1 d . . . . .
C6A C 0.6070(5) 0.2262(8) 0.3517(3) 0.029(2) Uani 1 1 d . . . . .
C7A C 0.6104(6) 0.1316(7) 0.3312(3) 0.036(3) Uani 1 1 d . . . . .
H7AA H 0.6025 0.1517 0.3098 0.054 Uiso 1 1 calc R U . . .
H7AB H 0.5740 0.0827 0.3375 0.054 Uiso 1 1 calc R U . . .
H7AC H 0.6570 0.0996 0.3331 0.054 Uiso 1 1 calc R U . . .
C8A C 0.6221(6) 0.1946(8) 0.3851(3) 0.039(3) Uani 1 1 d . . . . .
H8AA H 0.6672 0.1582 0.3860 0.059 Uiso 1 1 calc R U . . .
H8AB H 0.5843 0.1497 0.3924 0.059 Uiso 1 1 calc R U . . .
H8AC H 0.6243 0.2558 0.3980 0.059 Uiso 1 1 calc R U . . .
C9A C 0.5332(6) 0.2709(8) 0.3491(3) 0.039(3) Uani 1 1 d . . . . .
H9AA H 0.5282 0.3280 0.3635 0.059 Uiso 1 1 calc R U . . .
H9AB H 0.4983 0.2180 0.3540 0.059 Uiso 1 1 calc R U . . .
H9AC H 0.5254 0.2955 0.3282 0.059 Uiso 1 1 calc R U . . .
C10A C 0.7485(5) 0.5767(7) 0.3820(2) 0.025(2) Uani 1 1 d . . . . .
C11A C 0.7876(5) 0.6571(7) 0.3952(2) 0.027(2) Uani 1 1 d . . . . .
H11A H 0.8166 0.7047 0.3846 0.032 Uiso 1 1 calc R U . . .
C12A C 0.7759(5) 0.6535(7) 0.4260(2) 0.030(2) Uani 1 1 d . . . . .
H12A H 0.7954 0.6980 0.4410 0.036 Uiso 1 1 calc R U . . .
C13A C 0.7290(5) 0.5708(7) 0.4314(2) 0.026(2) Uani 1 1 d . . . . .
C14A C 0.7115(6) 0.5273(8) 0.4627(2) 0.033(2) Uani 1 1 d . . . . .
C15A C 0.7727(6) 0.4519(9) 0.4700(3) 0.046(3) Uani 1 1 d . . . . .
H15D H 0.7679 0.4270 0.4911 0.069 Uiso 1 1 calc R U . . .
H15E H 0.8180 0.4874 0.4678 0.069 Uiso 1 1 calc R U . . .
H15F H 0.7709 0.3939 0.4558 0.069 Uiso 1 1 calc R U . . .
C16A C 0.7124(7) 0.6083(9) 0.4871(3) 0.052(3) Uani 1 1 d . . . . .
H16D H 0.6716 0.6536 0.4844 0.079 Uiso 1 1 calc R U . . .
H16E H 0.7559 0.6482 0.4855 0.079 Uiso 1 1 calc R U . . .
H16F H 0.7101 0.5758 0.5073 0.079 Uiso 1 1 calc R U . . .
C17A C 0.6422(6) 0.4703(10) 0.4630(3) 0.048(3) Uani 1 1 d . . . . .
H17D H 0.6034 0.5186 0.4599 0.071 Uiso 1 1 calc R U . . .
H17E H 0.6364 0.4357 0.4827 0.071 Uiso 1 1 calc R U . . .
H17F H 0.6420 0.4193 0.4465 0.071 Uiso 1 1 calc R U . . .
C18A C 0.8091(5) 0.5840(7) 0.3317(2) 0.020(2) Uani 1 1 d . . . . .
C19A C 0.8810(5) 0.5855(7) 0.3389(2) 0.026(2) Uani 1 1 d . . . . .
H19A H 0.8964 0.5572 0.3578 0.032 Uiso 1 1 calc R U . . .
C20A C 0.9298(5) 0.6273(7) 0.3192(2) 0.025(2) Uani 1 1 d . . . . .
H20A H 0.9782 0.6307 0.3249 0.030 Uiso 1 1 calc R U . . .
C21A C 0.9080(5) 0.6646(7) 0.2908(2) 0.026(2) Uani 1 1 d . . . . .
H21A H 0.9418 0.6931 0.2771 0.032 Uiso 1 1 calc R U . . .
C22A C 0.8380(5) 0.6605(6) 0.2823(2) 0.018(2) Uani 1 1 d . . . . .
C23A C 0.7897(4) 0.6241(6) 0.3030(2) 0.020(2) Uani 1 1 d . . . . .
C24A C 0.8098(5) 0.6881(6) 0.2502(2) 0.022(2) Uani 1 1 d . . . . .
C25A C 0.7958(5) 0.5870(7) 0.2326(2) 0.029(2) Uani 1 1 d . . . . .
H25D H 0.8404 0.5502 0.2298 0.044 Uiso 1 1 calc R U . . .
H25E H 0.7752 0.6026 0.2126 0.044 Uiso 1 1 calc R U . . .
H25F H 0.7630 0.5444 0.2444 0.044 Uiso 1 1 calc R U . . .
C26A C 0.8620(6) 0.7522(7) 0.2318(3) 0.028(3) Uani 1 1 d . . . . .
H26D H 0.8705 0.8172 0.2424 0.042 Uiso 1 1 calc R U . . .
H26E H 0.8425 0.7658 0.2114 0.042 Uiso 1 1 calc R U . . .
H26F H 0.9066 0.7149 0.2298 0.042 Uiso 1 1 calc R U . . .
C27A C 0.7402(5) 0.7432(6) 0.2556(3) 0.018(2) Uani 1 1 d . . . . .
C28A C 0.6964(5) 0.7053(6) 0.2783(2) 0.020(2) Uani 1 1 d . . . . .
C29A C 0.6312(5) 0.7502(6) 0.2853(3) 0.021(3) Uani 1 1 d . . . . .
C30A C 0.6087(5) 0.8318(7) 0.2672(2) 0.026(2) Uani 1 1 d . . . . .
H30A H 0.5639 0.8619 0.2710 0.032 Uiso 1 1 calc R U . . .
C31A C 0.6506(5) 0.8699(7) 0.2438(2) 0.027(2) Uani 1 1 d . . . . .
H31A H 0.6347 0.9259 0.2318 0.032 Uiso 1 1 calc R U . . .
C32A C 0.7162(5) 0.8258(7) 0.2378(2) 0.024(2) Uani 1 1 d . . . . .
H32A H 0.7448 0.8517 0.2217 0.029 Uiso 1 1 calc R U . . .
C33A C 0.5888(4) 0.7133(7) 0.3119(2) 0.0174(19) Uani 1 1 d . . . . .
C34A C 0.5355(5) 0.6430(7) 0.3062(2) 0.022(2) Uani 1 1 d . . . . .
C35A C 0.5139(5) 0.6037(6) 0.2775(2) 0.023(2) Uani 1 1 d . . . . .
H35A H 0.5381 0.6105 0.2585 0.027 Uiso 1 1 calc R U . . .
C36A C 0.4507(5) 0.5535(7) 0.2824(2) 0.024(2) Uani 1 1 d . . . . .
H36A H 0.4230 0.5200 0.2673 0.029 Uiso 1 1 calc R U . . .
C37A C 0.4353(5) 0.5609(6) 0.3133(2) 0.021(2) Uani 1 1 d . . . . .
C38A C 0.3679(5) 0.5281(7) 0.3294(2) 0.019(2) Uani 1 1 d . . . . .
C39A C 0.3792(5) 0.4304(7) 0.3483(2) 0.027(2) Uani 1 1 d . . . . .
H39G H 0.3919 0.3740 0.3345 0.040 Uiso 1 1 calc R U . . .
H39H H 0.3357 0.4133 0.3592 0.040 Uiso 1 1 calc R U . . .
H39I H 0.4174 0.4415 0.3630 0.040 Uiso 1 1 calc R U . . .
C40A C 0.3105(5) 0.5062(7) 0.3053(2) 0.029(2) Uani 1 1 d . . . . .
H40G H 0.3029 0.5674 0.2927 0.044 Uiso 1 1 calc R U . . .
H40H H 0.2664 0.4876 0.3156 0.044 Uiso 1 1 calc R U . . .
H40I H 0.3257 0.4495 0.2921 0.044 Uiso 1 1 calc R U . . .
C41A C 0.3420(5) 0.6148(7) 0.3502(3) 0.031(2) Uani 1 1 d . . . . .
H41G H 0.3779 0.6297 0.3657 0.046 Uiso 1 1 calc R U . . .
H41H H 0.2981 0.5940 0.3603 0.046 Uiso 1 1 calc R U . . .
H41I H 0.3334 0.6762 0.3379 0.046 Uiso 1 1 calc R U . . .
C42A C 0.6015(5) 0.7636(7) 0.3396(3) 0.021(3) Uani 1 1 d . . . . .
C43A C 0.6456(5) 0.8495(7) 0.3441(2) 0.024(2) Uani 1 1 d . . . . .
H43A H 0.6773 0.8782 0.3296 0.028 Uiso 1 1 calc R U . . .
C44A C 0.6338(5) 0.8832(7) 0.3733(3) 0.029(2) Uani 1 1 d . . . . .
H44A H 0.6562 0.9400 0.3827 0.035 Uiso 1 1 calc R U . . .
C45A C 0.5830(5) 0.8197(6) 0.3869(2) 0.026(2) Uani 1 1 d . . . . .
C46A C 0.5518(5) 0.8270(7) 0.4187(2) 0.026(2) Uani 1 1 d . . . . .
C47A C 0.5814(7) 0.7388(8) 0.4378(3) 0.044(3) Uani 1 1 d . . . . .
H47D H 0.5665 0.6735 0.4289 0.065 Uiso 1 1 calc R U . . .
H47E H 0.5637 0.7439 0.4588 0.065 Uiso 1 1 calc R U . . .
H47F H 0.6330 0.7424 0.4379 0.065 Uiso 1 1 calc R U . . .
C48A C 0.4725(5) 0.8209(8) 0.4169(2) 0.036(3) Uani 1 1 d . . . . .
H48D H 0.4544 0.8800 0.4056 0.053 Uiso 1 1 calc R U . . .
H48E H 0.4528 0.8211 0.4377 0.053 Uiso 1 1 calc R U . . .
H48F H 0.4588 0.7578 0.4064 0.053 Uiso 1 1 calc R U . . .
C49A C 0.5734(6) 0.9289(8) 0.4335(3) 0.046(3) Uani 1 1 d . . . . .
H49D H 0.6250 0.9340 0.4339 0.069 Uiso 1 1 calc R U . . .
H49E H 0.5551 0.9320 0.4545 0.069 Uiso 1 1 calc R U . . .
H49F H 0.5540 0.9858 0.4215 0.069 Uiso 1 1 calc R U . . .
C50A C 0.4868(5) 0.4712(7) 0.4188(2) 0.028(2) Uani 1 1 d . . . . .
C51A C 0.4271(6) 0.5278(8) 0.4280(3) 0.043(3) Uani 1 1 d . . . . .
H51A H 0.4176 0.5918 0.4186 0.052 Uiso 1 1 calc R U . . .
C52A C 0.3817(6) 0.4915(9) 0.4508(3) 0.051(3) Uani 1 1 d . . . . .
C53A C 0.3947(6) 0.3993(9) 0.4647(3) 0.044(3) Uani 1 1 d . . . . .
H53A H 0.3644 0.3749 0.4805 0.053 Uiso 1 1 calc R U . . .
C54A C 0.4527(6) 0.3419(8) 0.4556(3) 0.038(3) Uani 1 1 d . . . . .
C55A C 0.4979(5) 0.3759(7) 0.4332(2) 0.031(2) Uani 1 1 d . . . . .
H55A H 0.5369 0.3348 0.4274 0.037 Uiso 1 1 calc R U . . .
C56A C 0.3209(8) 0.5562(12) 0.4602(4) 0.076(5) Uani 1 1 d . . . . .
C57A C 0.4677(7) 0.2426(9) 0.4708(4) 0.051(4) Uani 1 1 d . . . . .
Cu1B Cu 0.86845(5) 0.46399(8) 0.60884(3) 0.0226(3) Uani 1 1 d . . . . .
Cu2B Cu 0.76164(5) 0.60635(8) 0.62808(3) 0.0215(3) Uani 1 1 d . . . . .
O1B O 0.9602(3) 0.6258(4) 0.70225(15) 0.0208(14) Uani 1 1 d . . . . .
N1B N 0.9545(4) 0.5309(5) 0.59388(17) 0.0192(17) Uani 1 1 d . . . . .
N2B N 0.9163(4) 0.3944(5) 0.64188(18) 0.0231(18) Uani 1 1 d . . . . .
N3B N 0.8056(4) 0.7391(5) 0.6311(2) 0.020(2) Uani 1 1 d . . . . .
N4B N 0.7294(4) 0.6049(5) 0.67012(17) 0.0202(17) Uani 1 1 d . . . . .
N5B N 0.7771(4) 0.5018(5) 0.60143(17) 0.0218(18) Uani 1 1 d . . . . .
C1B C 0.9998(5) 0.5391(6) 0.6465(2) 0.021(2) Uani 1 1 d . . . . .
C2B C 0.9913(5) 0.5804(6) 0.6177(2) 0.021(2) Uani 1 1 d . . . . .
C3B C 1.0278(5) 0.6657(7) 0.6045(2) 0.029(2) Uani 1 1 d . . . . .
H3B H 1.0555 0.7145 0.6153 0.035 Uiso 1 1 calc R U . . .
C4B C 1.0158(5) 0.6645(7) 0.5740(3) 0.035(3) Uani 1 1 d . . . . .
H4B H 1.0333 0.7123 0.5595 0.041 Uiso 1 1 calc R U . . .
C5B C 0.9724(5) 0.5792(7) 0.5676(2) 0.027(2) Uani 1 1 d . . . . .
C6B C 0.9576(5) 0.5348(7) 0.5363(2) 0.030(2) Uani 1 1 d . . . . .
C7B C 0.9428(7) 0.6183(9) 0.5125(3) 0.048(3) Uani 1 1 d . . . . .
H7BA H 0.8988 0.6536 0.5177 0.072 Uiso 1 1 calc R U . . .
H7BB H 0.9385 0.5872 0.4922 0.072 Uiso 1 1 calc R U . . .
H7BC H 0.9818 0.6677 0.5124 0.072 Uiso 1 1 calc R U . . .
C8B C 0.8969(5) 0.4593(8) 0.5365(2) 0.034(2) Uani 1 1 d . . . . .
H8BA H 0.9085 0.4016 0.5499 0.050 Uiso 1 1 calc R U . . .
H8BB H 0.8886 0.4342 0.5156 0.050 Uiso 1 1 calc R U . . .
H8BC H 0.8542 0.4933 0.5441 0.050 Uiso 1 1 calc R U . . .
C9B C 1.0257(6) 0.4778(10) 0.5272(3) 0.052(4) Uani 1 1 d . . . . .
H9BA H 1.0641 0.5272 0.5247 0.078 Uiso 1 1 calc R U . . .
H9BB H 1.0180 0.4415 0.5078 0.078 Uiso 1 1 calc R U . . .
H9BC H 1.0380 0.4286 0.5432 0.078 Uiso 1 1 calc R U . . .
C10B C 0.9698(5) 0.4476(7) 0.6573(2) 0.020(2) Uani 1 1 d . . . . .
C11B C 0.9922(5) 0.3889(7) 0.6819(2) 0.026(2) Uani 1 1 d . . . . .
H11B H 1.0278 0.4070 0.6962 0.031 Uiso 1 1 calc R U . . .
C12B C 0.9534(5) 0.2990(7) 0.6817(2) 0.028(2) Uani 1 1 d . . . . .
H12B H 0.9578 0.2439 0.6958 0.033 Uiso 1 1 calc R U . . .
C13B C 0.9067(5) 0.3044(7) 0.6571(2) 0.023(2) Uani 1 1 d . . . . .
C14B C 0.8539(6) 0.2258(8) 0.6471(3) 0.028(2) Uani 1 1 d . . . . .
C15B C 0.8683(5) 0.1904(8) 0.6144(3) 0.038(3) Uani 1 1 d . . . . .
H15A H 0.8324 0.1405 0.6083 0.057 Uiso 1 1 calc R U . . .
H15B H 0.9150 0.1586 0.6134 0.057 Uiso 1 1 calc R U . . .
H15C H 0.8667 0.2494 0.6005 0.057 Uiso 1 1 calc R U . . .
C16B C 0.7783(5) 0.2720(8) 0.6490(3) 0.031(3) Uani 1 1 d . . . . .
H16A H 0.7688 0.2941 0.6701 0.046 Uiso 1 1 calc R U . . .
H16B H 0.7437 0.2202 0.6430 0.046 Uiso 1 1 calc R U . . .
H16C H 0.7748 0.3310 0.6352 0.046 Uiso 1 1 calc R U . . .
C17B C 0.8565(6) 0.1327(7) 0.6684(3) 0.039(3) Uani 1 1 d . . . . .
H17A H 0.8467 0.1545 0.6895 0.058 Uiso 1 1 calc R U . . .
H17B H 0.9035 0.1016 0.6674 0.058 Uiso 1 1 calc R U . . .
H17C H 0.8211 0.0826 0.6620 0.058 Uiso 1 1 calc R U . . .
C18B C 1.0526(5) 0.5882(7) 0.6674(2) 0.021(2) Uani 1 1 d . . . . .
C19B C 1.1239(5) 0.5918(7) 0.6601(2) 0.023(2) Uani 1 1 d . . . . .
H19B H 1.1397 0.5650 0.6410 0.028 Uiso 1 1 calc R U . . .
C20B C 1.1720(5) 0.6341(7) 0.6802(2) 0.027(2) Uani 1 1 d . . . . .
H20B H 1.2203 0.6383 0.6747 0.033 Uiso 1 1 calc R U . . .
C21B C 1.1502(5) 0.6702(7) 0.7084(2) 0.027(2) Uani 1 1 d . . . . .
H21B H 1.1840 0.6982 0.7222 0.032 Uiso 1 1 calc R U . . .
C22B C 1.0790(5) 0.6664(6) 0.7172(2) 0.021(2) Uani 1 1 d . . . . .
C23B C 1.0319(4) 0.6260(6) 0.6959(2) 0.019(2) Uani 1 1 d . . . . .
C24B C 1.0511(5) 0.6933(6) 0.7488(2) 0.022(2) Uani 1 1 d . . . . .
C25B C 1.0384(5) 0.5926(7) 0.7668(2) 0.029(2) Uani 1 1 d . . . . .
H25A H 1.0185 0.6087 0.7870 0.044 Uiso 1 1 calc R U . . .
H25B H 1.0832 0.5563 0.7694 0.044 Uiso 1 1 calc R U . . .
H25C H 1.0053 0.5492 0.7554 0.044 Uiso 1 1 calc R U . . .
C26B C 1.1021(6) 0.7594(7) 0.7669(3) 0.029(3) Uani 1 1 d . . . . .
H26A H 1.1102 0.8237 0.7559 0.044 Uiso 1 1 calc R U . . .
H26B H 1.1469 0.7230 0.7694 0.044 Uiso 1 1 calc R U . . .
H26C H 1.0820 0.7742 0.7871 0.044 Uiso 1 1 calc R U . . .
C27B C 0.9803(5) 0.7467(6) 0.7439(3) 0.022(3) Uani 1 1 d . . . . .
C28B C 0.9383(5) 0.7089(7) 0.7199(2) 0.020(2) Uani 1 1 d . . . . .
C29B C 0.8735(5) 0.7494(6) 0.7130(3) 0.019(3) Uani 1 1 d . . . . .
C30B C 0.8493(5) 0.8327(7) 0.7303(2) 0.025(2) Uani 1 1 d . . . . .
H30B H 0.8045 0.8619 0.7260 0.030 Uiso 1 1 calc R U . . .
C31B C 0.8904(5) 0.8722(7) 0.7535(2) 0.028(2) Uani 1 1 d . . . . .
H31B H 0.8737 0.9284 0.7652 0.033 Uiso 1 1 calc R U . . .
C32B C 0.9559(5) 0.8303(7) 0.7596(2) 0.025(2) Uani 1 1 d . . . . .
H32B H 0.9845 0.8601 0.7751 0.030 Uiso 1 1 calc R U . . .
C33B C 0.8312(4) 0.7112(7) 0.6862(2) 0.020(2) Uani 1 1 d . . . . .
C34B C 0.8424(6) 0.7603(7) 0.6583(3) 0.022(3) Uani 1 1 d . . . . .
C35B C 0.8848(5) 0.8474(7) 0.6535(2) 0.027(2) Uani 1 1 d . . . . .
H35B H 0.9165 0.8772 0.6678 0.032 Uiso 1 1 calc R U . . .
C36B C 0.8721(5) 0.8809(8) 0.6245(3) 0.031(3) Uani 1 1 d . . . . .
H36B H 0.8926 0.9390 0.6150 0.038 Uiso 1 1 calc R U . . .
C37B C 0.8223(5) 0.8129(6) 0.6113(2) 0.023(2) Uani 1 1 d . . . . .
C38B C 0.7900(5) 0.8223(7) 0.5796(2) 0.027(2) Uani 1 1 d . U . . .
C39B C 0.854(3) 0.864(3) 0.5572(10) 0.043(4) Uani 0.239(9) 1 d . U P A 1
H39A H 0.8736 0.9267 0.5658 0.065 Uiso 0.239(9) 1 calc R U P A 1
H39B H 0.8345 0.8781 0.5368 0.065 Uiso 0.239(9) 1 calc R U P A 1
H39C H 0.8904 0.8116 0.5557 0.065 Uiso 0.239(9) 1 calc R U P A 1
C40B C 0.737(2) 0.915(3) 0.5828(10) 0.040(3) Uani 0.239(9) 1 d . U P A 1
H40A H 0.7132 0.9110 0.6027 0.060 Uiso 0.239(9) 1 calc R U P A 1
H40B H 0.7018 0.9112 0.5663 0.060 Uiso 0.239(9) 1 calc R U P A 1
H40C H 0.7629 0.9793 0.5813 0.060 Uiso 0.239(9) 1 calc R U P A 1
C41B C 0.758(2) 0.730(3) 0.5663(9) 0.036(4) Uani 0.239(9) 1 d . U P A 1
H41A H 0.7934 0.6754 0.5653 0.053 Uiso 0.239(9) 1 calc R U P A 1
H41B H 0.7409 0.7453 0.5456 0.053 Uiso 0.239(9) 1 calc R U P A 1
H41C H 0.7184 0.7078 0.5791 0.053 Uiso 0.239(9) 1 calc R U P A 1
C39C C 0.8028(9) 0.9257(10) 0.5656(3) 0.043(4) Uani 0.761(9) 1 d . U P A 2
H39D H 0.7849 0.9789 0.5794 0.065 Uiso 0.761(9) 1 calc R U P A 2
H39E H 0.7784 0.9302 0.5459 0.065 Uiso 0.761(9) 1 calc R U P A 2
H39F H 0.8535 0.9356 0.5625 0.065 Uiso 0.761(9) 1 calc R U P A 2
C40C C 0.7089(7) 0.8047(12) 0.5816(3) 0.040(3) Uani 0.761(9) 1 d . U P A 2
H40D H 0.6995 0.7403 0.5923 0.060 Uiso 0.761(9) 1 calc R U P A 2
H40E H 0.6891 0.8013 0.5608 0.060 Uiso 0.761(9) 1 calc R U P A 2
H40F H 0.6871 0.8614 0.5928 0.060 Uiso 0.761(9) 1 calc R U P A 2
C41C C 0.8230(9) 0.7403(11) 0.5589(4) 0.036(4) Uani 0.761(9) 1 d . U P A 2
H41D H 0.8738 0.7531 0.5569 0.053 Uiso 0.761(9) 1 calc R U P A 2
H41E H 0.8010 0.7427 0.5386 0.053 Uiso 0.761(9) 1 calc R U P A 2
H41F H 0.8155 0.6726 0.5680 0.053 Uiso 0.761(9) 1 calc R U P A 2
C42B C 0.7787(5) 0.6371(6) 0.6919(2) 0.021(2) Uani 1 1 d . . . . .
C43B C 0.7570(5) 0.6007(7) 0.7208(2) 0.024(2) Uani 1 1 d . . . . .
H43B H 0.7816 0.6097 0.7396 0.029 Uiso 1 1 calc R U . . .
C44B C 0.6945(5) 0.5502(7) 0.7171(2) 0.025(2) Uani 1 1 d . . . . .
H44B H 0.6672 0.5185 0.7327 0.030 Uiso 1 1 calc R U . . .
C45B C 0.6782(5) 0.5545(6) 0.6849(2) 0.020(2) Uani 1 1 d . . . . .
C46B C 0.6101(5) 0.5209(7) 0.6701(2) 0.023(2) Uani 1 1 d . . . . .
C47B C 0.6219(5) 0.4231(7) 0.6513(2) 0.030(2) Uani 1 1 d . . . . .
H47A H 0.6594 0.4347 0.6363 0.045 Uiso 1 1 calc R U . . .
H47B H 0.5782 0.4048 0.6406 0.045 Uiso 1 1 calc R U . . .
H47C H 0.6355 0.3672 0.6651 0.045 Uiso 1 1 calc R U . . .
C48B C 0.5842(5) 0.6078(7) 0.6494(2) 0.026(2) Uani 1 1 d . . . . .
H48A H 0.5767 0.6695 0.6618 0.039 Uiso 1 1 calc R U . . .
H48B H 0.5397 0.5878 0.6397 0.039 Uiso 1 1 calc R U . . .
H48C H 0.6196 0.6218 0.6336 0.039 Uiso 1 1 calc R U . . .
C49B C 0.5534(5) 0.5013(7) 0.6943(2) 0.027(2) Uani 1 1 d . . . . .
H49A H 0.5680 0.4443 0.7074 0.040 Uiso 1 1 calc R U . . .
H49B H 0.5088 0.4841 0.6841 0.040 Uiso 1 1 calc R U . . .
H49C H 0.5471 0.5629 0.7068 0.040 Uiso 1 1 calc R U . . .
C50B C 0.7304(5) 0.4566(6) 0.5811(2) 0.022(2) Uani 1 1 d . . . . .
C51B C 0.7461(5) 0.3633(7) 0.5664(2) 0.025(2) Uani 1 1 d . . . . .
H51B H 0.7902 0.3315 0.5703 0.030 Uiso 1 1 calc R U . . .
C52B C 0.6993(5) 0.3160(7) 0.5464(2) 0.028(2) Uani 1 1 d . . . . .
C53B C 0.6327(5) 0.3587(7) 0.5416(2) 0.033(2) Uani 1 1 d . . . . .
H53B H 0.5992 0.3250 0.5289 0.039 Uiso 1 1 calc R U . . .
C54B C 0.6162(5) 0.4503(7) 0.5554(2) 0.028(2) Uani 1 1 d . . . . .
C55B C 0.6642(5) 0.4995(7) 0.5745(2) 0.026(2) Uani 1 1 d . . . . .
H55B H 0.6519 0.5637 0.5832 0.032 Uiso 1 1 calc R U . . .
C56B C 0.7180(6) 0.2193(9) 0.5309(3) 0.043(3) Uani 1 1 d D U . . .
F1B F 0.7339(9) 0.2322(8) 0.5009(3) 0.079(4) Uani 0.689(8) 1 d D U P B 1
F2B F 0.6695(5) 0.1473(8) 0.5309(3) 0.069(4) Uani 0.689(8) 1 d D U P B 1
F3B F 0.7762(5) 0.1733(8) 0.5414(3) 0.065(4) Uani 0.689(8) 1 d D U P B 1
F1B' F 0.6772(13) 0.2039(17) 0.5067(5) 0.079(4) Uani 0.311(8) 1 d D U P B 2
F2B' F 0.7014(13) 0.1434(15) 0.5493(5) 0.069(4) Uani 0.311(8) 1 d D U P B 2
F3B' F 0.7830(10) 0.2204(19) 0.5225(6) 0.065(4) Uani 0.311(8) 1 d D U P B 2
C57B C 0.5459(5) 0.4979(8) 0.5506(2) 0.046(3) Uani 1 1 d D U . . .
F4B F 0.5199(18) 0.489(2) 0.5232(5) 0.089(9) Uani 0.536(10) 1 d D U P C 1
F5B F 0.5349(8) 0.5871(11) 0.5631(5) 0.072(4) Uani 0.536(10) 1 d D U P C 1
F6B F 0.4976(8) 0.4418(15) 0.5678(4) 0.092(5) Uani 0.536(10) 1 d D U P C 1
F4B' F 0.504(2) 0.450(3) 0.5319(6) 0.089(9) Uani 0.464(10) 1 d D U P C 2
F5B' F 0.5542(8) 0.5936(11) 0.5374(5) 0.072(4) Uani 0.464(10) 1 d D U P C 2
F6B' F 0.5102(10) 0.521(2) 0.5755(4) 0.092(5) Uani 0.464(10) 1 d D U P C 2
N1S N 0.4305(7) 0.0964(10) 0.3980(3) 0.074(4) Uani 1 1 d . . . . .
C1S C 0.3780(8) 0.1430(10) 0.3958(3) 0.058(4) Uani 1 1 d . . . . .
C2S C 0.3145(7) 0.2033(10) 0.3938(3) 0.059(4) Uani 1 1 d . . . . .
H2SA H 0.3110 0.2337 0.3734 0.089 Uiso 1 1 calc R U . . .
H2SB H 0.3159 0.2578 0.4092 0.089 Uiso 1 1 calc R U . . .
H2SC H 0.2734 0.1595 0.3975 0.089 Uiso 1 1 calc R U . . .
N2S N 0.6725(8) 0.0929(12) 0.6058(4) 0.101(5) Uani 1 1 d . . . . .
C3S C 0.6183(9) 0.1398(11) 0.6059(3) 0.065(4) Uani 1 1 d . . . . .
C4S C 0.5565(7) 0.1981(10) 0.6043(4) 0.073(5) Uani 1 1 d . . . . .
H4SA H 0.5642 0.2570 0.5908 0.110 Uiso 1 1 calc R U . . .
H4SB H 0.5439 0.2223 0.6248 0.110 Uiso 1 1 calc R U . . .
H4SC H 0.5181 0.1559 0.5961 0.110 Uiso 1 1 calc R U . . .

loop_
_atom_site_aniso_label
_atom_site_aniso_U_11
_atom_site_aniso_U_22
_atom_site_aniso_U_33
_atom_site_aniso_U_23
_atom_site_aniso_U_13
_atom_site_aniso_U_12
Cu1A 0.0246(6) 0.0210(6) 0.0240(7) 0.0035(5) 0.0002(5) -0.0009(5)
Cu2A 0.0245(6) 0.0197(5) 0.0213(6) 0.0020(5) 0.0023(5) -0.0010(4)
F1A 0.058(5) 0.109(7) 0.102(7) 0.044(6) 0.031(5) 0.036(5)
F2A 0.138(8) 0.077(6) 0.085(7) 0.003(5) 0.034(6) 0.046(6)
F3A 0.108(7) 0.123(8) 0.134(9) 0.072(7) 0.097(7) 0.060(6)
F4A 0.084(6) 0.066(5) 0.139(9) 0.069(6) 0.040(6) 0.034(5)
F5A 0.151(9) 0.039(4) 0.045(6) 0.018(3) -0.029(6) -0.011(5)
F6A 0.098(6) 0.046(4) 0.074(6) 0.026(4) -0.019(5) -0.035(4)
O1A 0.023(3) 0.019(3) 0.018(4) 0.003(3) 0.000(3) 0.000(3)
N1A 0.026(4) 0.028(4) 0.025(5) 0.005(4) -0.003(4) 0.002(4)
N2A 0.021(4) 0.021(4) 0.027(5) 0.006(4) 0.000(4) 0.001(3)
N3A 0.027(4) 0.019(4) 0.018(6) 0.000(3) 0.004(4) 0.004(3)
N4A 0.020(4) 0.018(4) 0.018(4) 0.004(3) 0.003(3) 0.001(3)
N5A 0.031(4) 0.022(4) 0.018(5) -0.001(3) -0.001(4) -0.005(3)
C1A 0.024(5) 0.015(4) 0.030(6) 0.005(4) 0.000(5) 0.002(4)
C2A 0.023(5) 0.021(5) 0.027(6) 0.006(4) -0.001(4) 0.001(4)
C3A 0.033(6) 0.025(5) 0.023(6) 0.002(4) 0.009(5) 0.006(4)
C4A 0.033(6) 0.025(5) 0.030(7) -0.004(5) 0.004(5) 0.003(4)
C5A 0.029(6) 0.020(5) 0.031(6) 0.000(4) -0.007(5) 0.000(4)
C6A 0.030(5) 0.023(5) 0.033(7) 0.003(5) 0.004(5) -0.003(5)
C7A 0.035(6) 0.023(5) 0.050(8) -0.004(5) -0.003(5) -0.002(5)
C8A 0.048(7) 0.025(5) 0.044(8) 0.009(5) 0.001(6) -0.006(5)
C9A 0.037(6) 0.026(5) 0.055(9) -0.004(6) 0.006(6) -0.005(5)
C10A 0.023(5) 0.020(5) 0.031(7) 0.001(4) 0.000(4) -0.004(4)
C11A 0.033(5) 0.029(5) 0.018(6) 0.001(4) 0.001(5) 0.001(4)
C12A 0.031(6) 0.025(5) 0.033(7) 0.000(4) -0.006(5) -0.007(4)
C13A 0.033(6) 0.028(5) 0.016(6) 0.003(4) 0.001(5) 0.001(4)
C14A 0.038(6) 0.036(6) 0.025(6) 0.012(5) -0.006(5) 0.005(5)
C15A 0.052(7) 0.057(7) 0.030(7) 0.025(6) -0.009(6) 0.005(6)
C16A 0.071(8) 0.061(8) 0.025(7) -0.003(6) 0.004(6) -0.008(7)
C17A 0.050(7) 0.069(8) 0.024(7) 0.020(6) -0.005(6) -0.016(6)
C18A 0.025(5) 0.022(5) 0.013(5) -0.003(4) 0.004(4) 0.000(4)
C19A 0.025(5) 0.026(5) 0.028(6) -0.001(4) 0.000(5) 0.008(4)
C20A 0.018(5) 0.025(5) 0.033(7) 0.004(5) 0.001(5) -0.003(4)
C21A 0.032(6) 0.018(5) 0.029(6) -0.004(4) 0.003(5) -0.002(4)
C22A 0.021(5) 0.017(4) 0.018(5) -0.004(4) -0.001(4) -0.001(4)
C23A 0.014(5) 0.020(4) 0.028(6) -0.004(4) 0.002(4) 0.001(4)
C24A 0.022(5) 0.019(5) 0.024(6) 0.003(4) 0.003(4) 0.000(4)
C25A 0.036(6) 0.023(5) 0.029(6) -0.008(4) 0.001(5) 0.002(4)
C26A 0.028(6) 0.034(6) 0.023(8) 0.004(4) 0.006(5) 0.001(4)
C27A 0.025(5) 0.020(5) 0.008(6) -0.004(4) -0.002(4) -0.001(4)
C28A 0.019(5) 0.016(5) 0.025(6) 0.003(4) -0.002(4) -0.002(4)
C29A 0.026(6) 0.019(6) 0.018(8) 0.002(4) -0.002(5) -0.002(4)
C30A 0.019(5) 0.018(5) 0.042(7) -0.004(5) 0.000(5) 0.006(4)
C31A 0.031(5) 0.023(5) 0.026(6) 0.004(4) -0.002(5) -0.003(4)
C32A 0.032(5) 0.021(5) 0.021(6) 0.002(4) -0.001(4) -0.007(4)
C33A 0.016(4) 0.017(4) 0.020(6) 0.003(4) 0.001(4) 0.003(4)
C34A 0.022(5) 0.017(4) 0.025(6) 0.003(4) 0.000(4) 0.001(4)
C35A 0.026(5) 0.018(5) 0.024(6) -0.003(4) 0.000(4) 0.005(4)
C36A 0.023(5) 0.027(5) 0.023(6) -0.004(4) -0.001(4) -0.004(4)
C37A 0.025(5) 0.015(4) 0.024(6) 0.003(4) 0.003(4) 0.002(4)
C38A 0.023(5) 0.021(5) 0.013(5) -0.004(4) 0.007(4) -0.005(4)
C39A 0.026(5) 0.024(5) 0.031(6) 0.003(4) 0.002(5) -0.001(4)
C40A 0.029(5) 0.028(5) 0.030(6) 0.001(5) 0.002(5) -0.002(4)
C41A 0.024(5) 0.030(5) 0.039(7) -0.002(5) 0.006(5) -0.003(4)
C42A 0.021(5) 0.019(5) 0.023(7) 0.002(4) 0.006(5) 0.005(4)
C43A 0.023(5) 0.027(5) 0.021(6) 0.004(4) -0.004(4) -0.004(4)
C44A 0.038(6) 0.022(5) 0.028(6) -0.003(5) -0.001(5) -0.012(4)
C45A 0.029(5) 0.017(4) 0.030(6) -0.003(4) -0.007(5) 0.002(4)
C46A 0.029(5) 0.025(5) 0.022(6) -0.002(4) 0.004(5) 0.002(4)
C47A 0.061(8) 0.041(7) 0.030(9) -0.003(5) -0.002(7) 0.009(6)
C48A 0.040(6) 0.048(6) 0.019(6) -0.001(5) 0.002(5) 0.002(5)
C49A 0.060(8) 0.037(6) 0.042(7) -0.005(5) 0.004(6) -0.008(5)
C50A 0.031(5) 0.027(5) 0.024(6) -0.003(4) -0.008(5) -0.006(4)
C51A 0.047(7) 0.040(6) 0.042(7) 0.015(5) 0.015(6) 0.007(5)
C52A 0.051(7) 0.049(7) 0.053(8) 0.016(6) 0.025(6) 0.011(6)
C53A 0.041(7) 0.052(7) 0.039(7) 0.015(6) 0.013(6) 0.002(5)
C54A 0.043(6) 0.030(6) 0.041(7) 0.013(5) -0.006(6) -0.006(5)
C55A 0.032(6) 0.033(5) 0.028(6) 0.003(5) 0.003(5) -0.006(5)
C56A 0.083(11) 0.068(10) 0.077(11) 0.030(9) 0.051(10) 0.017(8)
C57A 0.045(7) 0.041(7) 0.066(11) 0.025(6) 0.005(7) -0.006(6)
Cu1B 0.0251(6) 0.0194(6) 0.0234(7) -0.0025(5) -0.0021(5) 0.0001(5)
Cu2B 0.0232(6) 0.0194(5) 0.0218(6) -0.0012(5) -0.0014(5) -0.0010(4)
O1B 0.014(3) 0.021(3) 0.027(4) -0.007(3) -0.001(3) 0.001(2)
N1B 0.021(4) 0.017(4) 0.019(5) 0.000(3) 0.002(3) 0.001(3)
N2B 0.027(4) 0.016(4) 0.027(5) -0.002(3) -0.005(4) 0.000(3)
N3B 0.020(4) 0.023(4) 0.017(6) -0.002(4) 0.001(4) 0.006(3)
N4B 0.022(4) 0.019(4) 0.019(4) 0.001(3) -0.004(4) -0.003(3)
N5B 0.027(4) 0.020(4) 0.019(5) -0.001(3) -0.002(4) -0.006(3)
C1B 0.023(5) 0.018(4) 0.023(6) -0.004(4) 0.004(4) 0.005(4)
C2B 0.021(5) 0.019(4) 0.023(6) 0.005(4) -0.004(4) -0.001(4)
C3B 0.030(5) 0.022(5) 0.035(7) -0.001(4) -0.004(5) -0.004(4)
C4B 0.037(6) 0.026(5) 0.041(7) 0.004(5) 0.005(5) -0.004(5)
C5B 0.031(6) 0.023(5) 0.028(6) -0.004(4) 0.002(5) 0.001(4)
C6B 0.035(6) 0.029(5) 0.025(6) 0.003(5) -0.001(5) -0.009(4)
C7B 0.069(8) 0.052(7) 0.023(6) 0.003(5) -0.006(6) -0.005(6)
C8B 0.033(6) 0.046(6) 0.022(6) -0.007(5) 0.000(5) -0.005(5)
C9B 0.042(7) 0.064(8) 0.051(9) -0.033(7) 0.009(6) -0.009(6)
C10B 0.019(5) 0.020(5) 0.022(6) -0.002(4) 0.003(4) 0.003(4)
C11B 0.023(5) 0.028(5) 0.026(6) -0.001(4) -0.002(4) 0.001(4)
C12B 0.027(5) 0.025(5) 0.030(6) 0.007(4) 0.000(5) 0.001(4)
C13B 0.021(5) 0.022(5) 0.026(6) -0.004(4) -0.001(5) 0.001(4)
C14B 0.032(6) 0.021(5) 0.032(7) 0.000(5) 0.006(5) -0.001(5)
C15B 0.034(6) 0.027(5) 0.054(9) -0.008(6) -0.001(5) -0.006(4)
C16B 0.025(5) 0.029(5) 0.038(8) 0.011(5) -0.005(5) -0.002(5)
C17B 0.036(6) 0.020(5) 0.059(8) 0.002(5) -0.011(6) -0.007(5)
C18B 0.021(5) 0.018(5) 0.024(6) -0.005(4) 0.004(4) -0.005(4)
C19B 0.026(5) 0.022(5) 0.023(6) -0.001(4) 0.006(5) 0.002(4)
C20B 0.023(5) 0.031(5) 0.028(6) 0.000(5) -0.002(5) -0.003(4)
C21B 0.024(5) 0.020(5) 0.036(7) 0.004(4) -0.007(5) -0.003(4)
C22B 0.023(5) 0.016(4) 0.022(6) -0.002(4) -0.003(4) 0.001(4)
C23B 0.019(5) 0.018(4) 0.019(5) 0.003(4) 0.000(4) -0.003(4)
C24B 0.028(5) 0.019(5) 0.017(5) 0.001(4) -0.005(4) -0.005(4)
C25B 0.031(5) 0.029(5) 0.027(6) 0.005(4) -0.004(5) 0.001(4)
C26B 0.029(6) 0.029(6) 0.030(8) -0.006(4) -0.005(6) -0.002(4)
C27B 0.022(5) 0.020(5) 0.025(8) 0.003(4) -0.011(5) -0.003(4)
C28B 0.021(5) 0.020(5) 0.018(5) 0.003(4) -0.001(4) 0.003(4)
C29B 0.019(5) 0.015(5) 0.023(8) 0.003(4) -0.003(5) -0.002(3)
C30B 0.026(5) 0.022(5) 0.027(6) -0.005(4) 0.003(5) -0.002(4)
C31B 0.026(5) 0.025(5) 0.031(6) -0.005(5) 0.005(5) -0.001(4)
C32B 0.025(5) 0.022(5) 0.028(6) -0.004(4) -0.002(5) 0.003(4)
C33B 0.015(4) 0.021(5) 0.022(6) -0.002(4) -0.002(4) 0.007(4)
C34B 0.026(6) 0.015(5) 0.026(8) 0.001(4) 0.001(5) 0.001(4)
C35B 0.029(5) 0.027(5) 0.025(6) 0.001(5) 0.000(5) -0.007(4)
C36B 0.035(6) 0.025(5) 0.034(7) 0.009(5) 0.007(5) -0.009(4)
C37B 0.028(5) 0.016(4) 0.025(6) 0.000(4) 0.006(4) -0.001(4)
C38B 0.037(6) 0.025(5) 0.020(6) 0.001(4) 0.002(5) 0.004(4)
C39B 0.069(10) 0.029(7) 0.031(8) 0.006(6) -0.014(8) -0.004(6)
C40B 0.031(7) 0.055(9) 0.033(8) 0.003(7) -0.005(6) 0.006(6)
C41B 0.051(9) 0.049(9) 0.007(8) -0.006(6) -0.009(7) 0.013(7)
C39C 0.069(10) 0.029(7) 0.031(8) 0.006(6) -0.014(8) -0.004(6)
C40C 0.031(7) 0.055(9) 0.033(8) 0.003(7) -0.005(6) 0.006(6)
C41C 0.051(9) 0.049(9) 0.007(8) -0.006(6) -0.009(7) 0.013(7)
C42B 0.019(5) 0.014(4) 0.031(6) 0.002(4) -0.002(4) 0.004(4)
C43B 0.026(5) 0.020(5) 0.026(6) 0.000(4) -0.007(4) -0.002(4)
C44B 0.029(5) 0.019(5) 0.028(6) 0.003(4) 0.005(5) 0.002(4)
C45B 0.021(5) 0.015(4) 0.026(6) -0.001(4) 0.000(4) -0.002(4)
C46B 0.019(5) 0.023(5) 0.029(6) 0.002(4) -0.001(4) 0.000(4)
C47B 0.027(5) 0.030(5) 0.034(6) -0.002(5) -0.007(5) 0.002(4)
C48B 0.031(6) 0.021(5) 0.025(6) 0.001(4) 0.001(5) -0.001(4)
C49B 0.018(5) 0.032(5) 0.031(6) 0.001(5) 0.001(5) -0.005(4)
C50B 0.028(5) 0.020(4) 0.017(5) 0.003(4) 0.003(4) -0.005(4)
C51B 0.036(6) 0.022(5) 0.016(5) 0.000(4) 0.000(5) -0.006(4)
C52B 0.036(6) 0.020(5) 0.027(6) -0.004(4) 0.000(5) -0.005(4)
C53B 0.042(6) 0.034(5) 0.022(6) -0.008(4) -0.007(5) -0.011(5)
C54B 0.021(5) 0.040(6) 0.023(5) -0.002(4) -0.004(4) -0.004(4)
C55B 0.031(5) 0.028(5) 0.021(5) -0.007(4) 0.003(4) 0.005(4)
C56B 0.059(8) 0.037(6) 0.033(8) -0.013(6) -0.015(6) -0.005(6)
F1B 0.151(14) 0.042(6) 0.044(7) -0.004(5) 0.048(8) 0.014(7)
F2B 0.052(7) 0.039(5) 0.117(12) -0.041(7) 0.008(6) -0.025(5)
F3B 0.063(6) 0.049(7) 0.085(10) -0.037(6) -0.027(7) 0.026(5)
F1B' 0.151(14) 0.042(6) 0.044(7) -0.004(5) 0.048(8) 0.014(7)
F2B' 0.052(7) 0.039(5) 0.117(12) -0.041(7) 0.008(6) -0.025(5)
F3B' 0.063(6) 0.049(7) 0.085(10) -0.037(6) -0.027(7) 0.026(5)
C57B 0.028(6) 0.056(7) 0.055(8) -0.024(6) -0.003(6) 0.006(5)
F4B 0.055(14) 0.12(2) 0.096(13) -0.043(13) -0.047(12) 0.035(11)
F5B 0.047(7) 0.055(6) 0.116(12) -0.026(9) -0.034(9) 0.033(5)
F6B 0.049(7) 0.128(14) 0.100(10) 0.030(12) 0.017(7) 0.029(11)
F4B' 0.055(14) 0.12(2) 0.096(13) -0.043(13) -0.047(12) 0.035(11)
F5B' 0.047(7) 0.055(6) 0.116(12) -0.026(9) -0.034(9) 0.033(5)
F6B' 0.049(7) 0.128(14) 0.100(10) 0.030(12) 0.017(7) 0.029(11)
N1S 0.073(8) 0.066(8) 0.083(10) -0.005(7) 0.006(7) -0.005(7)
C1S 0.061(9) 0.048(7) 0.067(10) -0.011(7) 0.000(8) -0.013(7)
C2S 0.071(9) 0.050(8) 0.056(9) 0.009(7) -0.007(7) -0.017(7)
N2S 0.079(10) 0.097(11) 0.126(13) -0.003(10) 0.020(10) -0.002(8)
C3S 0.076(10) 0.061(9) 0.060(10) 0.000(7) 0.001(9) -0.021(8)
C4S 0.069(9) 0.045(8) 0.106(13) -0.026(8) 0.039(9) -0.014(7)

loop_
_atom_type_symbol
_atom_type_description
_atom_type_scat_dispersion_real
_atom_type_scat_dispersion_imag
_atom_type_scat_source
C C 0.0033 0.0016 'International Tables Vol C Tables 4.2.6.8 and 6.1.1.4'
H H 0.0000 0.0000 'International Tables Vol C Tables 4.2.6.8 and 6.1.1.4'
Cu Cu 0.3201 1.2651 'International Tables Vol C Tables 4.2.6.8 and 6.1.1.4'
F F 0.0171 0.0103 'International Tables Vol C Tables 4.2.6.8 and 6.1.1.4'
N N 0.0061 0.0033 'International Tables Vol C Tables 4.2.6.8 and 6.1.1.4'
O O 0.0106 0.0060 'International Tables Vol C Tables 4.2.6.8 and 6.1.1.4'

loop_
_geom_angle_atom_site_label_1
_geom_angle_atom_site_label_2
_geom_angle_atom_site_label_3
_geom_angle
N5A Cu1A N2A 135.8(3)
N5A Cu1A N1A 127.1(3)
N2A Cu1A N1A 93.4(3)
N5A Cu1A Cu2A 37.4(2)
N2A Cu1A Cu2A 115.8(2)
N1A Cu1A Cu2A 113.7(2)
N5A Cu2A N4A 129.5(3)
N5A Cu2A N3A 132.0(4)
N4A Cu2A N3A 94.4(4)
N5A Cu2A Cu1A 37.7(2)
N4A Cu2A Cu1A 118.9(2)
N3A Cu2A Cu1A 109.1(2)
C28A O1A C23A 114.0(7)
C13A N1A C10A 105.9(8)
C13A N1A Cu1A 134.8(7)
C10A N1A Cu1A 112.0(6)
C5A N2A C2A 107.3(8)
C5A N2A Cu1A 135.6(7)
C2A N2A Cu1A 116.8(6)
C45A N3A C42A 107.1(8)
C45A N3A Cu2A 134.7(8)
C42A N3A Cu2A 115.9(7)
C37A N4A C34A 106.8(7)
C37A N4A Cu2A 134.2(6)
C34A N4A Cu2A 116.1(6)
C50A N5A Cu2A 128.0(6)
C50A N5A Cu1A 127.1(6)
Cu2A N5A Cu1A 104.8(4)
C2A C1A C10A 124.8(9)
C2A C1A C18A 116.7(8)
C10A C1A C18A 118.1(8)
N2A C2A C1A 125.6(9)
N2A C2A C3A 108.3(8)
C1A C2A C3A 125.8(9)
C4A C3A C2A 106.9(8)
C4A C3A H3A 126.6
C2A C3A H3A 126.6
C3A C4A C5A 107.1(9)
C3A C4A H4A 126.4
C5A C4A H4A 126.4
N2A C5A C4A 110.3(8)
N2A C5A C6A 122.6(9)
C4A C5A C6A 127.1(9)
C5A C6A C9A 110.8(9)
C5A C6A C7A 110.7(9)
C9A C6A C7A 107.8(9)
C5A C6A C8A 108.3(9)
C9A C6A C8A 110.1(10)
C7A C6A C8A 109.2(9)
C6A C7A H7AA 109.5
C6A C7A H7AB 109.5
H7AA C7A H7AB 109.5
C6A C7A H7AC 109.5
H7AA C7A H7AC 109.5
H7AB C7A H7AC 109.5
C6A C8A H8AA 109.5
C6A C8A H8AB 109.5
H8AA C8A H8AB 109.5
C6A C8A H8AC 109.5
H8AA C8A H8AC 109.5
H8AB C8A H8AC 109.5
C6A C9A H9AA 109.5
C6A C9A H9AB 109.5
H9AA C9A H9AB 109.5
C6A C9A H9AC 109.5
H9AA C9A H9AC 109.5
H9AB C9A H9AC 109.5
C1A C10A N1A 122.4(8)
C1A C10A C11A 127.0(9)
N1A C10A C11A 109.2(8)
C12A C11A C10A 107.0(9)
C12A C11A H11A 126.5
C10A C11A H11A 126.5
C11A C12A C13A 106.9(9)
C11A C12A H12A 126.5
C13A C12A H12A 126.5
N1A C13A C12A 110.9(9)
N1A C13A C14A 123.5(9)
C12A C13A C14A 124.9(9)
C16A C14A C17A 110.6(10)
C16A C14A C13A 111.9(9)
C17A C14A C13A 112.5(9)
C16A C14A C15A 107.0(10)
C17A C14A C15A 109.5(9)
C13A C14A C15A 105.0(9)
C14A C15A H15D 109.5
C14A C15A H15E 109.5
H15D C15A H15E 109.5
C14A C15A H15F 109.5
H15D C15A H15F 109.5
H15E C15A H15F 109.5
C14A C16A H16D 109.5
C14A C16A H16E 109.5
H16D C16A H16E 109.5
C14A C16A H16F 109.5
H16D C16A H16F 109.5
H16E C16A H16F 109.5
C14A C17A H17D 109.5
C14A C17A H17E 109.5
H17D C17A H17E 109.5
C14A C17A H17F 109.5
H17D C17A H17F 109.5
H17E C17A H17F 109.5
C19A C18A C23A 116.7(8)
C19A C18A C1A 121.4(8)
C23A C18A C1A 121.7(8)
C20A C19A C18A 121.3(9)
C20A C19A H19A 119.4
C18A C19A H19A 119.4
C19A C20A C21A 119.7(9)
C19A C20A H20A 120.2
C21A C20A H20A 120.2
C22A C21A C20A 120.8(9)
C22A C21A H21A 119.6
C20A C21A H21A 119.6
C23A C22A C21A 118.5(9)
C23A C22A C24A 116.7(8)
C21A C22A C24A 124.8(8)
C22A C23A O1A 121.8(8)
C22A C23A C18A 122.9(8)
O1A C23A C18A 115.3(8)
C27A C24A C26A 112.6(8)
C27A C24A C22A 105.9(8)
C26A C24A C22A 112.4(8)
C27A C24A C25A 109.3(7)
C26A C24A C25A 108.5(8)
C22A C24A C25A 108.0(7)
C24A C25A H25D 109.5
C24A C25A H25E 109.5
H25D C25A H25E 109.5
C24A C25A H25F 109.5
H25D C25A H25F 109.5
H25E C25A H25F 109.5
C24A C26A H26D 109.5
C24A C26A H26E 109.5
H26D C26A H26E 109.5
C24A C26A H26F 109.5
H26D C26A H26F 109.5
H26E C26A H26F 109.5
C28A C27A C32A 118.3(9)
C28A C27A C24A 117.5(8)
C32A C27A C24A 124.1(9)
C27A C28A O1A 121.0(8)
C27A C28A C29A 122.3(9)
O1A C28A C29A 116.4(8)
C30A C29A C28A 117.9(10)
C30A C29A C33A 121.5(9)
C28A C29A C33A 120.5(9)
C31A C30A C29A 121.0(9)
C31A C30A H30A 119.5
C29A C30A H30A 119.5
C30A C31A C32A 120.0(9)
C30A C31A H31A 120.0
C32A C31A H31A 120.0
C31A C32A C27A 120.3(9)
C31A C32A H32A 119.9
C27A C32A H32A 119.9
C34A C33A C42A 126.4(9)
C34A C33A C29A 117.7(9)
C42A C33A C29A 115.4(8)
C33A C34A N4A 123.5(9)
C33A C34A C35A 127.6(9)
N4A C34A C35A 108.3(8)
C36A C35A C34A 106.6(9)
C36A C35A H35A 126.7
C34A C35A H35A 126.7
C35A C36A C37A 107.5(9)
C35A C36A H36A 126.3
C37A C36A H36A 126.3
N4A C37A C36A 110.7(8)
N4A C37A C38A 121.5(8)
C36A C37A C38A 127.5(8)
C37A C38A C41A 109.5(7)
C37A C38A C39A 111.4(7)
C41A C38A C39A 110.1(8)
C37A C38A C40A 109.2(7)
C41A C38A C40A 108.4(8)
C39A C38A C40A 108.1(7)
C38A C39A H39G 109.5
C38A C39A H39H 109.5
H39G C39A H39H 109.5
C38A C39A H39I 109.5
H39G C39A H39I 109.5
H39H C39A H39I 109.5
C38A C40A H40G 109.5
C38A C40A H40H 109.5
H40G C40A H40H 109.5
C38A C40A H40I 109.5
H40G C40A H40I 109.5
H40H C40A H40I 109.5
C38A C41A H41G 109.5
C38A C41A H41H 109.5
H41G C41A H41H 109.5
C38A C41A H41I 109.5
H41G C41A H41I 109.5
H41H C41A H41I 109.5
C33A C42A N3A 124.4(9)
C33A C42A C43A 126.6(10)
N3A C42A C43A 108.4(9)
C44A C43A C42A 106.7(9)
C44A C43A H43A 126.6
C42A C43A H43A 126.6
C43A C44A C45A 108.4(8)
C43A C44A H44A 125.8
C45A C44A H44A 125.8
N3A C45A C44A 109.3(9)
N3A C45A C46A 122.4(8)
C44A C45A C46A 128.3(9)
C48A C46A C45A 109.9(8)
C48A C46A C47A 110.7(9)
C45A C46A C47A 108.0(8)
C48A C46A C49A 109.5(8)
C45A C46A C49A 109.6(8)
C47A C46A C49A 109.1(9)
C46A C47A H47D 109.5
C46A C47A H47E 109.5
H47D C47A H47E 109.5
C46A C47A H47F 109.5
H47D C47A H47F 109.5
H47E C47A H47F 109.5
C46A C48A H48D 109.5
C46A C48A H48E 109.5
H48D C48A H48E 109.5
C46A C48A H48F 109.5
H48D C48A H48F 109.5
H48E C48A H48F 109.5
C46A C49A H49D 109.5
C46A C49A H49E 109.5
H49D C49A H49E 109.5
C46A C49A H49F 109.5
H49D C49A H49F 109.5
H49E C49A H49F 109.5
N5A C50A C51A 121.5(9)
N5A C50A C55A 121.4(9)
C51A C50A C55A 117.1(9)
C52A C51A C50A 121.2(10)
C52A C51A H51A 119.4
C50A C51A H51A 119.4
C53A C52A C51A 120.1(10)
C53A C52A C56A 121.2(10)
C51A C52A C56A 118.7(10)
C52A C53A C54A 119.3(10)
C52A C53A H53A 120.3
C54A C53A H53A 120.3
C55A C54A C53A 121.6(10)
C55A C54A C57A 118.7(11)
C53A C54A C57A 119.7(11)
C54A C55A C50A 120.6(10)
C54A C55A H55A 119.7
C50A C55A H55A 119.7
F3A C56A F1A 108.1(14)
F3A C56A F2A 107.3(13)
F1A C56A F2A 104.4(12)
F3A C56A C52A 112.5(12)
F1A C56A C52A 111.8(13)
F2A C56A C52A 112.4(14)
F6A C57A F4A 106.0(11)
F6A C57A F5A 104.0(11)
F4A C57A F5A 106.2(12)
F6A C57A C54A 114.1(11)
F4A C57A C54A 115.3(11)
F5A C57A C54A 110.4(11)
N5B Cu1B N2B 134.7(3)
N5B Cu1B N1B 127.4(3)
N2B Cu1B N1B 93.9(3)
N5B Cu1B Cu2B 37.8(2)
N2B Cu1B Cu2B 114.7(2)
N1B Cu1B Cu2B 113.2(2)
N5B Cu2B N3B 130.6(4)
N5B Cu2B N4B 130.6(3)
N3B Cu2B N4B 94.6(4)
N5B Cu2B Cu1B 38.1(2)
N3B Cu2B Cu1B 107.3(2)
N4B Cu2B Cu1B 119.5(2)
C23B O1B C28B 113.6(7)
C5B N1B C2B 106.7(7)
C5B N1B Cu1B 134.3(6)
C2B N1B Cu1B 111.7(6)
C13B N2B C10B 106.8(7)
C13B N2B Cu1B 135.1(6)
C10B N2B Cu1B 117.7(6)
C37B N3B C34B 106.7(8)
C37B N3B Cu2B 135.1(8)
C34B N3B Cu2B 116.8(6)
C45B N4B C42B 107.8(8)
C45B N4B Cu2B 133.7(6)
C42B N4B Cu2B 115.6(6)
C50B N5B Cu2B 128.9(6)
C50B N5B Cu1B 127.0(6)
Cu2B N5B Cu1B 104.0(4)
C2B C1B C10B 126.2(9)
C2B C1B C18B 117.8(8)
C10B C1B C18B 115.6(8)
C1B C2B N1B 123.5(8)
C1B C2B C3B 127.9(8)
N1B C2B C3B 107.4(8)
C4B C3B C2B 107.8(8)
C4B C3B H3B 126.1
C2B C3B H3B 126.1
C3B C4B C5B 107.7(9)
C3B C4B H4B 126.1
C5B C4B H4B 126.1
N1B C5B C4B 110.1(9)
N1B C5B C6B 122.8(8)
C4B C5B C6B 126.2(9)
C5B C6B C8B 112.7(8)
C5B C6B C7B 111.9(8)
C8B C6B C7B 109.2(9)
C5B C6B C9B 105.3(8)
C8B C6B C9B 108.8(9)
C7B C6B C9B 108.8(9)
C6B C7B H7BA 109.5
C6B C7B H7BB 109.5
H7BA C7B H7BB 109.5
C6B C7B H7BC 109.5
H7BA C7B H7BC 109.5
H7BB C7B H7BC 109.5
C6B C8B H8BA 109.5
C6B C8B H8BB 109.5
H8BA C8B H8BB 109.5
C6B C8B H8BC 109.5
H8BA C8B H8BC 109.5
H8BB C8B H8BC 109.5
C6B C9B H9BA 109.5
C6B C9B H9BB 109.5
H9BA C9B H9BB 109.5
C6B C9B H9BC 109.5
H9BA C9B H9BC 109.5
H9BB C9B H9BC 109.5
C11B C10B N2B 108.6(8)
C11B C10B C1B 127.3(9)
N2B C10B C1B 123.7(8)
C10B C11B C12B 107.7(9)
C10B C11B H11B 126.2
C12B C11B H11B 126.2
C11B C12B C13B 107.3(9)
C11B C12B H12B 126.4
C13B C12B H12B 126.4
N2B C13B C12B 109.6(8)
N2B C13B C14B 122.5(9)
C12B C13B C14B 127.9(9)
C13B C14B C15B 111.2(9)
C13B C14B C17B 110.1(9)
C15B C14B C17B 108.8(9)
C13B C14B C16B 109.4(8)
C15B C14B C16B 109.5(9)
C17B C14B C16B 107.8(9)
C14B C15B H15A 109.5
C14B C15B H15B 109.5
H15A C15B H15B 109.5
C14B C15B H15C 109.5
H15A C15B H15C 109.5
H15B C15B H15C 109.5
C14B C16B H16A 109.5
C14B C16B H16B 109.5
H16A C16B H16B 109.5
C14B C16B H16C 109.5
H16A C16B H16C 109.5
H16B C16B H16C 109.5
C14B C17B H17A 109.5
C14B C17B H17B 109.5
H17A C17B H17B 109.5
C14B C17B H17C 109.5
H17A C17B H17C 109.5
H17B C17B H17C 109.5
C19B C18B C23B 118.0(8)
C19B C18B C1B 121.5(8)
C23B C18B C1B 120.4(8)
C20B C19B C18B 120.5(9)
C20B C19B H19B 119.8
C18B C19B H19B 119.8
C21B C20B C19B 120.4(9)
C21B C20B H20B 119.8
C19B C20B H20B 119.8
C20B C21B C22B 121.2(9)
C20B C21B H21B 119.4
C22B C21B H21B 119.4
C23B C22B C21B 116.6(9)
C23B C22B C24B 118.0(8)
C21B C22B C24B 125.2(8)
O1B C23B C18B 117.1(8)
O1B C23B C22B 119.7(8)
C18B C23B C22B 123.2(8)
C22B C24B C26B 112.5(8)
C22B C24B C27B 106.7(8)
C26B C24B C27B 111.7(8)
C22B C24B C25B 108.6(7)
C26B C24B C25B 108.5(8)
C27B C24B C25B 108.7(7)
C24B C25B H25A 109.5
C24B C25B H25B 109.5
H25A C25B H25B 109.5
C24B C25B H25C 109.5
H25A C25B H25C 109.5
H25B C25B H25C 109.5
C24B C26B H26A 109.5
C24B C26B H26B 109.5
H26A C26B H26B 109.5
C24B C26B H26C 109.5
H26A C26B H26C 109.5
H26B C26B H26C 109.5
C32B C27B C28B 117.4(9)
C32B C27B C24B 126.4(9)
C28B C27B C24B 116.1(9)
C29B C28B O1B 116.4(8)
C29B C28B C27B 122.5(9)
O1B C28B C27B 121.1(8)
C28B C29B C30B 118.2(10)
C28B C29B C33B 121.5(9)
C30B C29B C33B 120.2(8)
C31B C30B C29B 120.2(9)
C31B C30B H30B 119.9
C29B C30B H30B 119.9
C30B C31B C32B 120.1(9)
C30B C31B H31B 119.9
C32B C31B H31B 119.9
C27B C32B C31B 121.5(9)
C27B C32B H32B 119.3
C31B C32B H32B 119.3
C34B C33B C42B 125.4(9)
C34B C33B C29B 116.4(8)
C42B C33B C29B 117.8(9)
C33B C34B N3B 124.9(9)
C33B C34B C35B 126.1(10)
N3B C34B C35B 108.5(9)
C36B C35B C34B 107.3(9)
C36B C35B H35B 126.3
C34B C35B H35B 126.3
C35B C36B C37B 107.1(9)
C35B C36B H36B 126.4
C37B C36B H36B 126.4
N3B C37B C36B 110.3(9)
N3B C37B C38B 123.6(8)
C36B C37B C38B 126.0(8)
C41B C38B C37B 117.4(17)
C39C C38B C37B 112.2(9)
C39C C38B C41C 108.9(11)
C37B C38B C41C 108.3(9)
C39C C38B C40C 108.4(10)
C37B C38B C40C 109.6(9)
C41C C38B C40C 109.5(10)
C41B C38B C40B 114(2)
C37B C38B C40B 103.8(17)
C41B C38B C39B 110(2)
C37B C38B C39B 105.8(17)
C40B C38B C39B 105(2)
C38B C39B H39A 109.5
C38B C39B H39B 109.5
H39A C39B H39B 109.5
C38B C39B H39C 109.5
H39A C39B H39C 109.5
H39B C39B H39C 109.5
C38B C40B H40A 109.5
C38B C40B H40B 109.5
H40A C40B H40B 109.5
C38B C40B H40C 109.5
H40A C40B H40C 109.5
H40B C40B H40C 109.5
C38B C41B H41A 109.5
C38B C41B H41B 109.5
H41A C41B H41B 109.5
C38B C41B H41C 109.5
H41A C41B H41C 109.5
H41B C41B H41C 109.5
C38B C39C H39D 109.5
C38B C39C H39E 109.5
H39D C39C H39E 109.5
C38B C39C H39F 109.5
H39D C39C H39F 109.5
H39E C39C H39F 109.5
C38B C40C H40D 109.5
C38B C40C H40E 109.5
H40D C40C H40E 109.5
C38B C40C H40F 109.5
H40D C40C H40F 109.5
H40E C40C H40F 109.5
C38B C41C H41D 109.5
C38B C41C H41E 109.5
H41D C41C H41E 109.5
C38B C41C H41F 109.5
H41D C41C H41F 109.5
H41E C41C H41F 109.5
N4B C42B C43B 108.2(8)
N4B C42B C33B 123.9(9)
C43B C42B C33B 126.6(9)
C44B C43B C42B 108.1(9)
C44B C43B H43B 125.9
C42B C43B H43B 125.9
C43B C44B C45B 106.5(8)
C43B C44B H44B 126.8
C45B C44B H44B 126.8
N4B C45B C44B 109.4(8)
N4B C45B C46B 123.8(8)
C44B C45B C46B 126.3(8)
C45B C46B C49B 110.7(8)
C45B C46B C48B 108.1(7)
C49B C46B C48B 107.8(8)
C45B C46B C47B 110.3(7)
C49B C46B C47B 109.4(8)
C48B C46B C47B 110.6(8)
C46B C47B H47A 109.5
C46B C47B H47B 109.5
H47A C47B H47B 109.5
C46B C47B H47C 109.5
H47A C47B H47C 109.5
H47B C47B H47C 109.5
C46B C48B H48A 109.5
C46B C48B H48B 109.5
H48A C48B H48B 109.5
C46B C48B H48C 109.5
H48A C48B H48C 109.5
H48B C48B H48C 109.5
C46B C49B H49A 109.5
C46B C49B H49B 109.5
H49A C49B H49B 109.5
C46B C49B H49C 109.5
H49A C49B H49C 109.5
H49B C49B H49C 109.5
N5B C50B C55B 122.1(8)
N5B C50B C51B 121.7(8)
C55B C50B C51B 116.1(8)
C52B C51B C50B 122.4(9)
C52B C51B H51B 118.8
C50B C51B H51B 118.8
C51B C52B C53B 119.6(9)
C51B C52B C56B 121.0(9)
C53B C52B C56B 119.4(9)
C54B C53B C52B 119.2(9)
C54B C53B H53B 120.4
C52B C53B H53B 120.4
C53B C54B C55B 121.0(9)
C53B C54B C57B 120.3(8)
C55B C54B C57B 118.6(9)
C54B C55B C50B 121.5(9)
C54B C55B H55B 119.2
C50B C55B H55B 119.2
F3B' C56B F2B' 114.3(17)
F3B' C56B F1B' 109.3(16)
F2B' C56B F1B' 103.5(15)
F2B C56B F3B 104.7(11)
F2B C56B F1B 104.0(11)
F3B C56B F1B 101.7(12)
F3B' C56B C52B 110.6(13)
F2B' C56B C52B 108.1(14)
F2B C56B C52B 116.6(10)
F1B' C56B C52B 110.8(13)
F3B C56B C52B 115.3(9)
F1B C56B C52B 112.9(10)
F4B C57B F5B 114.0(18)
F4B' C57B F6B' 108(2)
F4B' C57B F5B' 104.1(18)
F6B' C57B F5B' 101.5(13)
F4B C57B F6B 101.5(16)
F5B C57B F6B 98.1(13)
F4B C57B C54B 115.8(19)
F4B' C57B C54B 116(2)
F5B C57B C54B 117.2(10)
F6B' C57B C54B 115.9(12)
F5B' C57B C54B 109.6(10)
F6B C57B C54B 106.9(11)
N1S C1S C2S 177.9(15)
C1S C2S H2SA 109.5
C1S C2S H2SB 109.5
H2SA C2S H2SB 109.5
C1S C2S H2SC 109.5
H2SA C2S H2SC 109.5
H2SB C2S H2SC 109.5
N2S C3S C4S 176.2(18)
C3S C4S H4SA 109.5
C3S C4S H4SB 109.5
H4SA C4S H4SB 109.5
C3S C4S H4SC 109.5
H4SA C4S H4SC 109.5
H4SB C4S H4SC 109.5

loop_
_geom_bond_atom_site_label_1
_geom_bond_atom_site_label_2
_geom_bond_distance
Cu1A N5A 1.826(8)
Cu1A N2A 1.928(8)
Cu1A N1A 1.957(8)
Cu1A Cu2A 2.8835(15)
Cu2A N5A 1.813(8)
Cu2A N4A 1.931(7)
Cu2A N3A 1.932(7)
F1A C56A 1.337(18)
F2A C56A 1.358(18)
F3A C56A 1.303(15)
F4A C57A 1.328(15)
F5A C57A 1.353(17)
F6A C57A 1.306(14)
O1A C28A 1.388(10)
O1A C23A 1.388(10)
N1A C13A 1.337(13)
N1A C10A 1.408(12)
N2A C5A 1.343(11)
N2A C2A 1.384(11)
N3A C45A 1.354(12)
N3A C42A 1.401(14)
N4A C37A 1.349(11)
N4A C34A 1.397(12)
N5A C50A 1.393(12)
C1A C2A 1.399(13)
C1A C10A 1.403(13)
C1A C18A 1.486(13)
C2A C3A 1.440(13)
C3A C4A 1.359(13)
C3A H3A 0.9500
C4A C5A 1.423(14)
C4A H4A 0.9500
C5A C6A 1.518(14)
C6A C9A 1.521(15)
C6A C7A 1.529(15)
C6A C8A 1.541(16)
C7A H7AA 0.9800
C7A H7AB 0.9800
C7A H7AC 0.9800
C8A H8AA 0.9800
C8A H8AB 0.9800
C8A H8AC 0.9800
C9A H9AA 0.9800
C9A H9AB 0.9800
C9A H9AC 0.9800
C10A C11A 1.409(13)
C11A C12A 1.365(14)
C11A H11A 0.9500
C12A C13A 1.420(13)
C12A H12A 0.9500
C13A C14A 1.514(14)
C14A C16A 1.501(15)
C14A C17A 1.510(15)
C14A C15A 1.557(14)
C15A H15D 0.9800
C15A H15E 0.9800
C15A H15F 0.9800
C16A H16D 0.9800
C16A H16E 0.9800
C16A H16F 0.9800
C17A H17D 0.9800
C17A H17E 0.9800
C17A H17F 0.9800
C18A C19A 1.400(13)
C18A C23A 1.405(13)
C19A C20A 1.378(13)
C19A H19A 0.9500
C20A C21A 1.394(13)
C20A H20A 0.9500
C21A C22A 1.379(12)
C21A H21A 0.9500
C22A C23A 1.373(12)
C22A C24A 1.539(13)
C24A C27A 1.521(13)
C24A C26A 1.525(13)
C24A C25A 1.552(12)
C25A H25D 0.9800
C25A H25E 0.9800
C25A H25F 0.9800
C26A H26D 0.9800
C26A H26E 0.9800
C26A H26F 0.9800
C27A C28A 1.385(14)
C27A C32A 1.405(13)
C28A C29A 1.401(13)
C29A C30A 1.392(13)
C29A C33A 1.494(15)
C30A C31A 1.388(14)
C30A H30A 0.9500
C31A C32A 1.394(13)
C31A H31A 0.9500
C32A H32A 0.9500
C33A C34A 1.387(12)
C33A C42A 1.397(14)
C34A C35A 1.414(13)
C35A C36A 1.383(12)
C35A H35A 0.9500
C36A C37A 1.383(13)
C36A H36A 0.9500
C37A C38A 1.521(12)
C38A C41A 1.533(13)
C38A C39A 1.533(12)
C38A C40A 1.543(13)
C39A H39G 0.9800
C39A H39H 0.9800
C39A H39I 0.9800
C40A H40G 0.9800
C40A H40H 0.9800
C40A H40I 0.9800
C41A H41G 0.9800
C41A H41H 0.9800
C41A H41I 0.9800
C42A C43A 1.413(13)
C43A C44A 1.367(14)
C43A H43A 0.9500
C44A C45A 1.403(13)
C44A H44A 0.9500
C45A C46A 1.514(14)
C46A C48A 1.506(13)
C46A C47A 1.530(15)
C46A C49A 1.535(13)
C47A H47D 0.9800
C47A H47E 0.9800
C47A H47F 0.9800
C48A H48D 0.9800
C48A H48E 0.9800
C48A H48F 0.9800
C49A H49D 0.9800
C49A H49E 0.9800
C49A H49F 0.9800
C50A C51A 1.410(14)
C50A C55A 1.412(13)
C51A C52A 1.399(15)
C51A H51A 0.9500
C52A C53A 1.372(15)
C52A C56A 1.487(17)
C53A C54A 1.389(15)
C53A H53A 0.9500
C54A C55A 1.372(15)
C54A C57A 1.485(15)
C55A H55A 0.9500
Cu1B N5B 1.830(7)
Cu1B N2B 1.931(8)
Cu1B N1B 1.962(7)
Cu1B Cu2B 2.8751(15)
Cu2B N5B 1.818(7)
Cu2B N3B 1.930(7)
Cu2B N4B 1.934(8)
O1B C23B 1.387(10)
O1B C28B 1.395(10)
N1B C5B 1.354(12)
N1B C2B 1.411(11)
N2B C13B 1.364(12)
N2B C10B 1.401(11)
N3B C37B 1.332(12)
N3B C34B 1.403(15)
N4B C45B 1.339(11)
N4B C42B 1.399(12)
N5B C50B 1.386(11)
C1B C2B 1.377(12)
C1B C10B 1.405(12)
C1B C18B 1.499(13)
C2B C3B 1.434(12)
C3B C4B 1.351(15)
C3B H3B 0.9500
C4B C5B 1.414(13)
C4B H4B 0.9500
C5B C6B 1.509(14)
C6B C8B 1.517(13)
C6B C7B 1.532(14)
C6B C9B 1.542(15)
C7B H7BA 0.9800
C7B H7BB 0.9800
C7B H7BC 0.9800
C8B H8BA 0.9800
C8B H8BB 0.9800
C8B H8BC 0.9800
C9B H9BA 0.9800
C9B H9BB 0.9800
C9B H9BC 0.9800
C10B C11B 1.386(13)
C11B C12B 1.387(13)
C11B H11B 0.9500
C12B C13B 1.392(13)
C12B H12B 0.9500
C13B C14B 1.501(14)
C14B C15B 1.525(16)
C14B C17B 1.532(14)
C14B C16B 1.557(14)
C15B H15A 0.9800
C15B H15B 0.9800
C15B H15C 0.9800
C16B H16A 0.9800
C16B H16B 0.9800
C16B H16C 0.9800
C17B H17A 0.9800
C17B H17B 0.9800
C17B H17C 0.9800
C18B C19B 1.389(13)
C18B C23B 1.393(13)
C19B C20B 1.383(13)
C19B H19B 0.9500
C20B C21B 1.381(14)
C20B H20B 0.9500
C21B C22B 1.403(13)
C21B H21B 0.9500
C22B C23B 1.395(12)
C22B C24B 1.516(13)
C24B C26B 1.519(13)
C24B C27B 1.527(13)
C24B C25B 1.552(12)
C25B H25A 0.9800
C25B H25B 0.9800
C25B H25C 0.9800
C26B H26A 0.9800
C26B H26B 0.9800
C26B H26C 0.9800
C27B C32B 1.371(13)
C27B C28B 1.406(14)
C28B C29B 1.371(12)
C29B C30B 1.402(13)
C29B C33B 1.502(14)
C30B C31B 1.376(13)
C30B H30B 0.9500
C31B C32B 1.384(13)
C31B H31B 0.9500
C32B H32B 0.9500
C33B C34B 1.394(14)
C33B C42B 1.411(12)
C34B C35B 1.409(13)
C35B C36B 1.357(14)
C35B H35B 0.9500
C36B C37B 1.420(13)
C36B H36B 0.9500
C37B C38B 1.520(14)
C38B C41B 1.47(4)
C38B C39C 1.503(16)
C38B C41C 1.534(17)
C38B C40C 1.557(16)
C38B C40B 1.58(4)
C38B C39B 1.64(5)
C39B H39A 0.9800
C39B H39B 0.9800
C39B H39C 0.9800
C40B H40A 0.9800
C40B H40B 0.9800
C40B H40C 0.9800
C41B H41A 0.9800
C41B H41B 0.9800
C41B H41C 0.9800
C39C H39D 0.9800
C39C H39E 0.9800
C39C H39F 0.9800
C40C H40D 0.9800
C40C H40E 0.9800
C40C H40F 0.9800
C41C H41D 0.9800
C41C H41E 0.9800
C41C H41F 0.9800
C42B C43B 1.406(14)
C43B C44B 1.366(13)
C43B H43B 0.9500
C44B C45B 1.439(13)
C44B H44B 0.9500
C45B C46B 1.510(12)
C46B C49B 1.528(13)
C46B C48B 1.530(13)
C46B C47B 1.534(13)
C47B H47A 0.9800
C47B H47B 0.9800
C47B H47C 0.9800
C48B H48A 0.9800
C48B H48B 0.9800
C48B H48C 0.9800
C49B H49A 0.9800
C49B H49B 0.9800
C49B H49C 0.9800
C50B C55B 1.405(13)
C50B C51B 1.410(12)
C51B C52B 1.389(13)
C51B H51B 0.9500
C52B C53B 1.396(14)
C52B C56B 1.475(15)
C53B C54B 1.378(13)
C53B H53B 0.9500
C54B C55B 1.389(13)
C54B C57B 1.486(14)
C55B H55B 0.9500
C56B F3B' 1.288(17)
C56B F2B' 1.314(17)
C56B F2B 1.315(12)
C56B F1B' 1.326(17)
C56B F3B 1.338(13)
C56B F1B 1.353(13)
C57B F4B 1.297(17)
C57B F4B' 1.297(18)
C57B F5B 1.304(13)
C57B F6B' 1.314(16)
C57B F5B' 1.385(15)
C57B F6B 1.392(15)
N1S C1S 1.172(17)
C1S C2S 1.441(19)
C2S H2SA 0.9800
C2S H2SB 0.9800
C2S H2SC 0.9800
N2S C3S 1.195(18)
C3S C4S 1.40(2)
C4S H4SA 0.9800
C4S H4SB 0.9800
C4S H4SC 0.9800

loop_
_geom_torsion_atom_site_label_1
_geom_torsion_atom_site_label_2
_geom_torsion_atom_site_label_3
_geom_torsion_atom_site_label_4
_geom_torsion
N4A Cu2A N5A C50A -96.1(8)
N3A Cu2A N5A C50A 112.8(8)
Cu1A Cu2A N5A C50A 176.4(10)
N4A Cu2A N5A Cu1A 87.6(5)
N3A Cu2A N5A Cu1A -63.6(6)
N2A Cu1A N5A C50A 112.2(8)
N1A Cu1A N5A C50A -95.6(8)
Cu2A Cu1A N5A C50A -176.4(10)
N2A Cu1A N5A Cu2A -71.4(5)
N1A Cu1A N5A Cu2A 80.8(5)
C5A N2A C2A C1A -171.5(9)
Cu1A N2A C2A C1A 13.6(12)
C5A N2A C2A C3A 2.2(10)
Cu1A N2A C2A C3A -172.6(6)
C10A C1A C2A N2A 12.8(15)
C18A C1A C2A N2A -174.8(8)
C10A C1A C2A C3A -159.9(9)
C18A C1A C2A C3A 12.5(14)
N2A C2A C3A C4A -2.8(11)
C1A C2A C3A C4A 171.0(9)
C2A C3A C4A C5A 2.2(11)
C2A N2A C5A C4A -0.9(10)
Cu1A N2A C5A C4A 172.5(7)
C2A N2A C5A C6A -179.7(9)
Cu1A N2A C5A C6A -6.3(14)
C3A C4A C5A N2A -0.8(11)
C3A C4A C5A C6A 177.9(9)
N2A C5A C6A C9A 61.8(13)
C4A C5A C6A C9A -116.7(12)
N2A C5A C6A C7A -178.6(9)
C4A C5A C6A C7A 2.8(14)
N2A C5A C6A C8A -59.0(12)
C4A C5A C6A C8A 122.4(11)
C2A C1A C10A N1A 4.1(15)
C18A C1A C10A N1A -168.2(8)
C2A C1A C10A C11A 168.9(9)
C18A C1A C10A C11A -3.4(14)
C13A N1A C10A C1A 163.6(9)
Cu1A N1A C10A C1A -41.5(11)
C13A N1A C10A C11A -3.6(10)
Cu1A N1A C10A C11A 151.3(6)
C1A C10A C11A C12A -164.0(9)
N1A C10A C11A C12A 2.4(11)
C10A C11A C12A C13A -0.4(11)
C10A N1A C13A C12A 3.4(11)
Cu1A N1A C13A C12A -142.9(8)
C10A N1A C13A C14A -167.7(9)
Cu1A N1A C13A C14A 46.0(14)
C11A C12A C13A N1A -1.9(12)
C11A C12A C13A C14A 169.0(9)
N1A C13A C14A C16A -157.3(10)
C12A C13A C14A C16A 32.8(14)
N1A C13A C14A C17A -32.1(14)
C12A C13A C14A C17A 158.1(10)
N1A C13A C14A C15A 87.0(12)
C12A C13A C14A C15A -82.8(12)
C2A C1A C18A C19A -110.7(10)
C10A C1A C18A C19A 62.2(12)
C2A C1A C18A C23A 65.0(11)
C10A C1A C18A C23A -122.1(10)
C23A C18A C19A C20A 1.9(13)
C1A C18A C19A C20A 177.9(9)
C18A C19A C20A C21A -3.1(14)
C19A C20A C21A C22A 0.2(14)
C20A C21A C22A C23A 3.6(13)
C20A C21A C22A C24A -172.8(8)
C21A C22A C23A O1A 174.7(8)
C24A C22A C23A O1A -8.7(12)
C21A C22A C23A C18A -4.8(13)
C24A C22A C23A C18A 171.8(8)
C28A O1A C23A C22A -30.4(11)
C28A O1A C23A C18A 149.1(8)
C19A C18A C23A C22A 2.1(13)
C1A C18A C23A C22A -173.8(8)
C19A C18A C23A O1A -177.4(8)
C1A C18A C23A O1A 6.6(12)
C23A C22A C24A C27A 42.0(10)
C21A C22A C24A C27A -141.6(9)
C23A C22A C24A C26A 165.3(8)
C21A C22A C24A C26A -18.3(12)
C23A C22A C24A C25A -75.0(10)
C21A C22A C24A C25A 101.5(10)
C26A C24A C27A C28A -163.5(9)
C22A C24A C27A C28A -40.2(11)
C25A C24A C27A C28A 75.9(11)
C26A C24A C27A C32A 20.3(13)
C22A C24A C27A C32A 143.5(9)
C25A C24A C27A C32A -100.4(10)
C32A C27A C28A O1A -178.5(8)
C24A C27A C28A O1A 5.1(13)
C32A C27A C28A C29A -3.7(14)
C24A C27A C28A C29A 179.8(9)
C23A O1A C28A C27A 32.4(11)
C23A O1A C28A C29A -142.6(8)
C27A C28A C29A C30A 3.9(15)
O1A C28A C29A C30A 178.9(8)
C27A C28A C29A C33A -174.0(9)
O1A C28A C29A C33A 0.9(13)
C28A C29A C30A C31A -2.2(15)
C33A C29A C30A C31A 175.7(9)
C29A C30A C31A C32A 0.5(14)
C30A C31A C32A C27A -0.3(14)
C28A C27A C32A C31A 1.9(14)
C24A C27A C32A C31A 178.1(9)
C30A C29A C33A C34A 85.4(12)
C28A C29A C33A C34A -96.8(11)
C30A C29A C33A C42A -86.8(12)
C28A C29A C33A C42A 91.0(11)
C42A C33A C34A N4A -1.1(14)
C29A C33A C34A N4A -172.4(8)
C42A C33A C34A C35A 168.6(9)
C29A C33A C34A C35A -2.6(14)
C37A N4A C34A C33A 167.5(8)
Cu2A N4A C34A C33A -29.0(11)
C37A N4A C34A C35A -4.0(9)
Cu2A N4A C34A C35A 159.5(6)
C33A C34A C35A C36A -167.9(9)
N4A C34A C35A C36A 3.1(9)
C34A C35A C36A C37A -1.0(10)
C34A N4A C37A C36A 3.5(10)
Cu2A N4A C37A C36A -155.7(7)
C34A N4A C37A C38A -171.3(7)
Cu2A N4A C37A C38A 29.5(12)
C35A C36A C37A N4A -1.6(10)
C35A C36A C37A C38A 172.8(8)
N4A C37A C38A C41A 42.6(11)
C36A C37A C38A C41A -131.2(10)
N4A C37A C38A C39A -79.4(10)
C36A C37A C38A C39A 106.7(10)
N4A C37A C38A C40A 161.2(8)
C36A C37A C38A C40A -12.7(12)
C34A C33A C42A N3A 3.8(15)
C29A C33A C42A N3A 175.2(8)
C34A C33A C42A C43A -166.1(9)
C29A C33A C42A C43A 5.4(14)
C45A N3A C42A C33A -170.0(9)
Cu2A N3A C42A C33A 24.3(12)
C45A N3A C42A C43A 1.4(10)
Cu2A N3A C42A C43A -164.3(6)
C33A C42A C43A C44A 170.4(9)
N3A C42A C43A C44A -0.8(11)
C42A C43A C44A C45A -0.2(11)
C42A N3A C45A C44A -1.5(10)
Cu2A N3A C45A C44A 160.2(7)
C42A N3A C45A C46A 178.5(8)
Cu2A N3A C45A C46A -19.7(14)
C43A C44A C45A N3A 1.1(11)
C43A C44A C45A C46A -179.0(9)
N3A C45A C46A C48A -49.1(11)
C44A C45A C46A C48A 130.9(10)
N3A C45A C46A C47A 71.7(11)
C44A C45A C46A C47A -108.2(11)
N3A C45A C46A C49A -169.5(9)
C44A C45A C46A C49A 10.5(14)
Cu2A N5A C50A C51A -13.9(13)
Cu1A N5A C50A C51A 161.7(8)
Cu2A N5A C50A C55A 166.4(7)
Cu1A N5A C50A C55A -18.0(13)
N5A C50A C51A C52A -178.7(10)
C55A C50A C51A C52A 1.0(16)
C50A C51A C52A C53A 0.0(19)
C50A C51A C52A C56A 178.2(13)
C51A C52A C53A C54A -0.9(19)
C56A C52A C53A C54A -179.0(13)
C52A C53A C54A C55A 0.8(18)
C52A C53A C54A C57A 179.3(12)
C53A C54A C55A C50A 0.3(17)
C57A C54A C55A C50A -178.2(11)
N5A C50A C55A C54A 178.5(9)
C51A C50A C55A C54A -1.2(15)
C53A C52A C56A F3A -9(2)
C51A C52A C56A F3A 172.6(14)
C53A C52A C56A F1A -131.1(13)
C51A C52A C56A F1A 50.8(19)
C53A C52A C56A F2A 112.0(14)
C51A C52A C56A F2A -66.1(17)
C55A C54A C57A F6A -122.8(13)
C53A C54A C57A F6A 58.7(18)
C55A C54A C57A F4A 0.3(19)
C53A C54A C57A F4A -178.3(12)
C55A C54A C57A F5A 120.6(12)
C53A C54A C57A F5A -58.0(15)
N3B Cu2B N5B C50B -119.9(8)
N4B Cu2B N5B C50B 89.4(8)
Cu1B Cu2B N5B C50B 177.2(10)
N3B Cu2B N5B Cu1B 62.9(5)
N4B Cu2B N5B Cu1B -87.8(5)
N2B Cu1B N5B C50B -105.8(8)
N1B Cu1B N5B C50B 102.8(7)
Cu2B Cu1B N5B C50B -177.3(10)
N2B Cu1B N5B Cu2B 71.5(5)
N1B Cu1B N5B Cu2B -79.9(5)
C10B C1B C2B N1B -5.1(14)
C18B C1B C2B N1B 167.0(8)
C10B C1B C2B C3B -171.2(9)
C18B C1B C2B C3B 0.9(14)
C5B N1B C2B C1B -164.1(9)
Cu1B N1B C2B C1B 41.0(10)
C5B N1B C2B C3B 4.4(9)
Cu1B N1B C2B C3B -150.4(6)
C1B C2B C3B C4B 165.4(9)
N1B C2B C3B C4B -2.5(10)
C2B C3B C4B C5B -0.3(11)
C2B N1B C5B C4B -4.7(10)
Cu1B N1B C5B C4B 141.8(8)
C2B N1B C5B C6B 165.6(9)
Cu1B N1B C5B C6B -47.9(13)
C3B C4B C5B N1B 3.2(11)
C3B C4B C5B C6B -166.6(9)
N1B C5B C6B C8B 24.2(13)
C4B C5B C6B C8B -167.2(10)
N1B C5B C6B C7B 147.7(9)
C4B C5B C6B C7B -43.7(14)
N1B C5B C6B C9B -94.3(11)
C4B C5B C6B C9B 74.3(12)
C13B N2B C10B C11B 0.0(10)
Cu1B N2B C10B C11B 174.1(6)
C13B N2B C10B C1B 172.9(8)
Cu1B N2B C10B C1B -13.0(11)
C2B C1B C10B C11B 159.6(10)
C18B C1B C10B C11B -12.7(13)
C2B C1B C10B N2B -12.0(14)
C18B C1B C10B N2B 175.8(8)
N2B C10B C11B C12B 0.4(10)
C1B C10B C11B C12B -172.1(9)
C10B C11B C12B C13B -0.8(11)
C10B N2B C13B C12B -0.5(10)
Cu1B N2B C13B C12B -173.0(7)
C10B N2B C13B C14B -179.3(8)
Cu1B N2B C13B C14B 8.2(14)
C11B C12B C13B N2B 0.8(11)
C11B C12B C13B C14B 179.5(9)
N2B C13B C14B C15B 58.3(12)
C12B C13B C14B C15B -120.2(11)
N2B C13B C14B C17B 178.9(9)
C12B C13B C14B C17B 0.4(14)
N2B C13B C14B C16B -62.7(12)
C12B C13B C14B C16B 118.8(11)
C2B C1B C18B C19B -62.0(12)
C10B C1B C18B C19B 110.9(10)
C2B C1B C18B C23B 122.0(10)
C10B C1B C18B C23B -65.0(11)
C23B C18B C19B C20B -1.6(14)
C1B C18B C19B C20B -177.6(9)
C18B C19B C20B C21B 2.2(14)
C19B C20B C21B C22B -0.9(14)
C20B C21B C22B C23B -1.0(13)
C20B C21B C22B C24B 173.0(8)
C28B O1B C23B C18B -145.3(8)
C28B O1B C23B C22B 32.5(11)
C19B C18B C23B O1B 177.3(8)
C1B C18B C23B O1B -6.7(12)
C19B C18B C23B C22B -0.4(13)
C1B C18B C23B C22B 175.7(8)
C21B C22B C23B O1B -176.0(8)
C24B C22B C23B O1B 9.6(12)
C21B C22B C23B C18B 1.6(13)
C24B C22B C23B C18B -172.8(8)
C23B C22B C24B C26B -166.0(8)
C21B C22B C24B C26B 20.1(12)
C23B C22B C24B C27B -43.1(10)
C21B C22B C24B C27B 143.0(9)
C23B C22B C24B C25B 73.9(10)
C21B C22B C24B C25B -100.0(10)
C22B C24B C27B C32B -139.4(11)
C26B C24B C27B C32B -16.1(15)
C25B C24B C27B C32B 103.6(11)
C22B C24B C27B C28B 37.0(11)
C26B C24B C27B C28B 160.3(9)
C25B C24B C27B C28B -79.9(11)
C23B O1B C28B C29B 142.9(8)
C23B O1B C28B C27B -38.5(12)
C32B C27B C28B C29B -3.3(15)
C24B C27B C28B C29B 179.9(9)
C32B C27B C28B O1B 178.3(9)
C24B C27B C28B O1B 1.5(13)
O1B C28B C29B C30B 179.7(8)
C27B C28B C29B C30B 1.1(15)
O1B C28B C29B C33B -4.6(13)
C27B C28B C29B C33B 176.9(9)
C28B C29B C30B C31B 0.4(15)
C33B C29B C30B C31B -175.4(9)
C29B C30B C31B C32B 0.3(14)
C28B C27B C32B C31B 4.0(15)
C24B C27B C32B C31B -179.6(9)
C30B C31B C32B C27B -2.6(15)
C28B C29B C33B C34B -90.1(11)
C30B C29B C33B C34B 85.5(12)
C28B C29B C33B C42B 96.4(11)
C30B C29B C33B C42B -87.9(11)
C42B C33B C34B N3B -3.8(15)
C29B C33B C34B N3B -176.7(8)
C42B C33B C34B C35B 167.0(9)
C29B C33B C34B C35B -5.8(14)
C37B N3B C34B C33B 169.4(9)
Cu2B N3B C34B C33B -22.3(12)
C37B N3B C34B C35B -2.9(10)
Cu2B N3B C34B C35B 165.5(6)
C33B C34B C35B C36B -169.7(9)
N3B C34B C35B C36B 2.4(11)
C34B C35B C36B C37B -0.9(11)
C34B N3B C37B C36B 2.3(10)
Cu2B N3B C37B C36B -162.9(7)
C34B N3B C37B C38B -176.1(8)
Cu2B N3B C37B C38B 18.8(14)
C35B C36B C37B N3B -0.9(11)
C35B C36B C37B C38B 177.4(9)
N3B C37B C38B C41B -21(2)
C36B C37B C38B C41B 161(2)
N3B C37B C38B C39C 164.5(10)
C36B C37B C38B C39C -13.6(14)
N3B C37B C38B C41C -75.2(12)
C36B C37B C38B C41C 106.7(12)
N3B C37B C38B C40C 44.1(12)
C36B C37B C38B C40C -134.0(11)
N3B C37B C38B C40B 105.3(19)
C36B C37B C38B C40B -73(2)
N3B C37B C38B C39B -143.9(18)
C36B C37B C38B C39B 38(2)
C45B N4B C42B C43B 2.4(9)
Cu2B N4B C42B C43B -160.9(6)
C45B N4B C42B C33B -165.2(8)
Cu2B N4B C42B C33B 31.5(10)
C34B C33B C42B N4B -1.6(14)
C29B C33B C42B N4B 171.2(8)
C34B C33B C42B C43B -166.8(9)
C29B C33B C42B C43B 5.9(13)
N4B C42B C43B C44B -2.1(10)
C33B C42B C43B C44B 165.1(8)
C42B C43B C44B C45B 1.0(10)
C42B N4B C45B C44B -1.8(10)
Cu2B N4B C45B C44B 157.1(6)
C42B N4B C45B C46B 170.9(8)
Cu2B N4B C45B C46B -30.2(13)
C43B C44B C45B N4B 0.5(10)
C43B C44B C45B C46B -171.9(8)
N4B C45B C46B C49B -159.7(8)
C44B C45B C46B C49B 11.7(12)
N4B C45B C46B C48B -41.8(12)
C44B C45B C46B C48B 129.6(9)
N4B C45B C46B C47B 79.2(11)
C44B C45B C46B C47B -109.4(10)
Cu2B N5B C50B C55B 11.3(13)
Cu1B N5B C50B C55B -172.1(7)
Cu2B N5B C50B C51B -167.0(7)
Cu1B N5B C50B C51B 9.6(12)
N5B C50B C51B C52B 178.7(9)
C55B C50B C51B C52B 0.3(13)
C50B C51B C52B C53B -3.4(14)
C50B C51B C52B C56B 178.8(9)
C51B C52B C53B C54B 3.8(15)
C56B C52B C53B C54B -178.4(9)
C52B C53B C54B C55B -1.1(15)
C52B C53B C54B C57B 179.5(9)
C53B C54B C55B C50B -2.0(15)
C57B C54B C55B C50B 177.3(9)
N5B C50B C55B C54B -176.0(9)
C51B C50B C55B C54B 2.4(14)
C51B C52B C56B F3B' -39.8(19)
C53B C52B C56B F3B' 142.5(16)
C51B C52B C56B F2B' 86.1(16)
C53B C52B C56B F2B' -91.7(16)
C51B C52B C56B F2B 134.2(12)
C53B C52B C56B F2B -43.5(16)
C51B C52B C56B F1B' -161.2(15)
C53B C52B C56B F1B' 21.1(18)
C51B C52B C56B F3B 10.9(16)
C53B C52B C56B F3B -166.9(11)
C51B C52B C56B F1B -105.4(13)
C53B C52B C56B F1B 76.8(14)
C53B C54B C57B F4B -37.5(19)
C55B C54B C57B F4B 143.1(16)
C53B C54B C57B F4B' -3(2)
C55B C54B C57B F4B' 178.0(18)
C53B C54B C57B F5B -176.6(14)
C55B C54B C57B F5B 4.1(18)
C53B C54B C57B F6B' 125.9(16)
C55B C54B C57B F6B' -53.4(18)
C53B C54B C57B F5B' -120.0(12)
C55B C54B C57B F5B' 60.6(14)
C53B C54B C57B F6B 74.7(14)
C55B C54B C57B F6B -104.7(13)
